data_1515098
loop_
_publ_author_name
'Lu, Zheng'
'Cramer, S. Alan'
'Jenkins, David M.'

_publ_section_title
;
 Exploiting a dimeric silver transmetallating reagent to synthesize
 macrocyclic tetracarbene complexes
;
_journal_issue 10
_journal_name_full 'Chemical Science'
_journal_page_first 3081
_journal_paper_doi 10.1039/c2sc20628e
_journal_volume 3
_journal_year 2012
_chemical_formula_sum 'C132 H104 Ag4 F24 N16 P4'
_chemical_formula_weight 2925.67
_chemical_name_systematic
;
?
;
_space_group_IT_number 2
_symmetry_cell_setting triclinic
_symmetry_space_group_name_Hall '-P 1'
_symmetry_space_group_name_H-M 'P -1'
_atom_sites_solution_hydrogens geom
_atom_sites_solution_primary direct
_atom_sites_solution_secondary difmap
_audit_creation_method SHELXL-97
_cell_angle_alpha 93.111(2)
_cell_angle_beta 97.694(2)
_cell_angle_gamma 109.952(2)
_cell_formula_units_Z 2
_cell_length_a 14.122(2)
_cell_length_b 17.707(3)
_cell_length_c 32.571(5)
_cell_measurement_temperature 100(2)
_cell_volume 7543(2)
_computing_cell_refinement 'Bruker SAINT'
_computing_data_collection 'Bruker APEX2'
_computing_data_reduction 'Bruker SAINT'
_computing_molecular_graphics 'Bruker SHELXTL'
_computing_publication_material 'Bruker SHELXTL'
_computing_structure_refinement 'SHELXL-97 (Sheldrick, 2008)'
_computing_structure_solution 'SHELXS-97 (Sheldrick, 2008)'
_diffrn_ambient_temperature 100(2)
_diffrn_measured_fraction_theta_full 0.997
_diffrn_measured_fraction_theta_max 0.973
_diffrn_measurement_device_type 'bruker apex II CCD'
_diffrn_measurement_method '\w scan'
_diffrn_radiation_monochromator graphite
_diffrn_radiation_source 'fine-focus sealed tube'
_diffrn_radiation_type MoK\a
_diffrn_radiation_wavelength 0.71073
_diffrn_reflns_av_R_equivalents 0.0351
_diffrn_reflns_av_sigmaI/netI 0.0508
_diffrn_reflns_limit_h_max 18
_diffrn_reflns_limit_h_min -18
_diffrn_reflns_limit_k_max 22
_diffrn_reflns_limit_k_min -22
_diffrn_reflns_limit_l_max 42
_diffrn_reflns_limit_l_min -41
_diffrn_reflns_number 85528
_diffrn_reflns_theta_full 25.00
_diffrn_reflns_theta_max 27.54
_diffrn_reflns_theta_min 1.44
_exptl_absorpt_coefficient_mu 0.631
_exptl_absorpt_correction_T_max 0.9691
_exptl_absorpt_correction_T_min 0.8841
_exptl_absorpt_correction_type multi-scan
_exptl_absorpt_process_details SADABS
_exptl_crystal_colour colourless
_exptl_crystal_density_diffrn 1.288
_exptl_crystal_density_method 'not measured'
_exptl_crystal_description Needle
_exptl_crystal_F_000 2944
_exptl_crystal_size_max 0.20
_exptl_crystal_size_mid 0.06
_exptl_crystal_size_min 0.05
_platon_squeeze_details
;
;
_refine_diff_density_max 1.827
_refine_diff_density_min -1.584
_refine_diff_density_rms 0.105
_refine_ls_extinction_method none
_refine_ls_goodness_of_fit_ref 1.088
_refine_ls_hydrogen_treatment constr
_refine_ls_matrix_type full
_refine_ls_number_parameters 1622
_refine_ls_number_reflns 33835
_refine_ls_number_restraints 0
_refine_ls_restrained_S_all 1.088
_refine_ls_R_factor_all 0.0648
_refine_ls_R_factor_gt 0.0447
_refine_ls_shift/su_max 0.001
_refine_ls_shift/su_mean 0.000
_refine_ls_structure_factor_coef Fsqd
_refine_ls_weighting_details 'calc w=1/[\s^2^(Fo^2^)+(0.0650P)^2^+0.5283P] where P=(Fo^2^+2Fc^2^)/3'
_refine_ls_weighting_scheme calc
_refine_ls_wR_factor_gt 0.1148
_refine_ls_wR_factor_ref 0.1231
_reflns_number_gt 24139
_reflns_number_total 33835
_reflns_threshold_expression >2sigma(I)
_cod_data_source_file c2sc20628e.txt
_cod_data_source_block 3b
_cod_original_cell_volume 7542.9(19)
_cod_original_sg_symbol_H-M 'p -1'
_cod_database_code 1515098

loop_
_symmetry_equiv_pos_as_xyz
'x, y, z'
'-x, -y, -z'

loop_
_atom_site_label
_atom_site_type_symbol
_atom_site_fract_x
_atom_site_fract_y
_atom_site_fract_z
_atom_site_U_iso_or_equiv
_atom_site_adp_type
_atom_site_occupancy
_atom_site_symmetry_multiplicity
_atom_site_calc_flag
_atom_site_refinement_flags
_atom_site_disorder_assembly
_atom_site_disorder_group
Ag3 Ag 0.619294(17) 0.227428(13) 0.242354(7) 0.01380(6) Uani 1 1 d . A 1
Ag1 Ag 0.855554(17) 0.210077(13) 0.244097(7) 0.01352(6) Uani 1 1 d . A 1
Ag2 Ag 0.836873(17) 0.382224(14) 0.243788(7) 0.01356(6) Uani 1 1 d . A 1
Ag4 Ag 1.069106(17) 0.362692(13) 0.244467(7) 0.01434(6) Uani 1 1 d . A 1
C85 C 0.7174(2) 0.37084(19) 0.06836(10) 0.0177(7) Uani 1 1 d . A 1
C19 C 0.8412(2) 0.15584(19) 0.06801(10) 0.0170(6) Uani 1 1 d . A 1
C62 C 1.1338(3) 0.0316(2) 0.18047(11) 0.0232(7) Uani 1 1 d . A 1
H62 H 1.1874 0.0522 0.2036 0.028 Uiso 1 1 calc R A 1
C88 C 0.5988(3) 0.3177(2) -0.01049(11) 0.0262(8) Uani 1 1 d . A 1
H88 H 0.5580 0.2979 -0.0371 0.031 Uiso 1 1 calc R A 1
C61 C 1.0523(2) 0.05962(19) 0.17627(10) 0.0179(7) Uani 1 1 d . A 1
C65 C 0.9780(3) -0.0287(2) 0.11233(11) 0.0265(8) Uani 1 1 d . A 1
H65 H 0.9249 -0.0493 0.0890 0.032 Uiso 1 1 calc R A 1
C64 C 1.0591(3) -0.0563(2) 0.11696(11) 0.0308(9) Uani 1 1 d . A 1
H64 H 1.0616 -0.0960 0.0967 0.037 Uiso 1 1 calc R A 1
C89 C 0.6992(3) 0.3219(2) -0.00366(11) 0.0281(8) Uani 1 1 d . A 1
H89 H 0.7284 0.3071 -0.0260 0.034 Uiso 1 1 calc R A 1
C86 C 0.6174(3) 0.3700(2) 0.06090(11) 0.0279(8) Uani 1 1 d . A 1
H86 H 0.5895 0.3884 0.0827 0.034 Uiso 1 1 calc R A 1
C66 C 0.9745(2) 0.02957(19) 0.14207(10) 0.0201(7) Uani 1 1 d . A 1
H66 H 0.9191 0.0488 0.1390 0.024 Uiso 1 1 calc R A 1
C24 C 0.7700(3) 0.1575(2) 0.03417(10) 0.0239(7) Uani 1 1 d . A 1
H24 H 0.7024 0.1514 0.0381 0.029 Uiso 1 1 calc R A 1
C22 C 0.8948(3) 0.1792(2) -0.01111(10) 0.0251(8) Uani 1 1 d . A 1
H22 H 0.9137 0.1887 -0.0378 0.030 Uiso 1 1 calc R A 1
C87 C 0.5583(3) 0.3426(3) 0.02177(11) 0.0325(9) Uani 1 1 d . A 1
H87 H 0.4898 0.3410 0.0172 0.039 Uiso 1 1 calc R A 1
C20 C 0.9382(3) 0.1642(2) 0.06080(11) 0.0294(8) Uani 1 1 d . A 1
H20 H 0.9873 0.1613 0.0831 0.035 Uiso 1 1 calc R A 1
C91 C 0.7577(3) 0.3475(2) 0.03558(10) 0.0249(8) Uani 1 1 d . A 1
H91 H 0.8262 0.3490 0.0400 0.030 Uiso 1 1 calc R A 1
C23 C 0.7972(3) 0.1679(2) -0.00497(11) 0.0288(8) Uani 1 1 d . A 1
H23 H 0.7474 0.1671 -0.0279 0.035 Uiso 1 1 calc R A 1
C63 C 1.1361(3) -0.0265(2) 0.15084(11) 0.0281(8) Uani 1 1 d . A 1
H63 H 1.1913 -0.0460 0.1538 0.034 Uiso 1 1 calc R A 1
C21 C 0.9655(3) 0.1767(3) 0.02188(11) 0.0325(9) Uani 1 1 d . A 1
H21 H 1.0332 0.1836 0.0178 0.039 Uiso 1 1 calc R A 1
C92 C 0.9394(2) 0.50754(19) 0.09193(9) 0.0172(6) Uani 1 1 d . A 1
C97 C 1.0301(3) 0.5013(2) 0.08277(10) 0.0217(7) Uani 1 1 d . A 1
H97 H 1.0560 0.4637 0.0954 0.026 Uiso 1 1 calc R A 1
C93 C 0.9026(3) 0.5633(2) 0.07351(11) 0.0259(8) Uani 1 1 d . A 1
H93 H 0.8411 0.5683 0.0798 0.031 Uiso 1 1 calc R A 1
C95 C 1.0448(3) 0.6049(2) 0.03690(11) 0.0264(8) Uani 1 1 d . A 1
H95 H 1.0809 0.6380 0.0180 0.032 Uiso 1 1 calc R A 1
C94 C 0.9563(3) 0.6118(2) 0.04587(12) 0.0287(8) Uani 1 1 d . A 1
H94 H 0.9311 0.6497 0.0332 0.034 Uiso 1 1 calc R A 1
C96 C 1.0825(3) 0.5498(2) 0.05536(11) 0.0263(8) Uani 1 1 d . A 1
H96 H 1.1444 0.5455 0.0491 0.032 Uiso 1 1 calc R A 1
C128 C 1.0028(2) 0.65748(19) 0.22413(10) 0.0167(6) Uani 1 1 d . A 1
C133 C 0.9159(3) 0.6384(2) 0.19392(10) 0.0212(7) Uani 1 1 d . A 1
H133 H 0.8697 0.5843 0.1880 0.025 Uiso 1 1 calc R A 1
C129 C 1.0691(3) 0.7372(2) 0.23277(11) 0.0225(7) Uani 1 1 d . A 1
H129 H 1.1284 0.7502 0.2533 0.027 Uiso 1 1 calc R A 1
C132 C 0.8971(3) 0.6993(2) 0.17253(11) 0.0272(8) Uani 1 1 d . A 1
H132 H 0.8381 0.6863 0.1519 0.033 Uiso 1 1 calc R A 1
C131 C 0.9641(3) 0.7788(2) 0.18117(12) 0.0291(8) Uani 1 1 d . A 1
H131 H 0.9515 0.8200 0.1663 0.035 Uiso 1 1 calc R A 1
C130 C 1.0502(3) 0.7975(2) 0.21192(12) 0.0286(8) Uani 1 1 d . A 1
H130 H 1.0956 0.8518 0.2184 0.034 Uiso 1 1 calc R A 1
C98 C 0.5876(2) 0.50660(18) 0.17633(10) 0.0172(6) Uani 1 1 d . A 1
C103 C 0.5073(3) 0.5348(2) 0.17913(11) 0.0218(7) Uani 1 1 d . A 1
H103 H 0.4680 0.5209 0.2009 0.026 Uiso 1 1 calc R A 1
C101 C 0.5420(3) 0.6034(2) 0.11825(11) 0.0278(8) Uani 1 1 d . A 1
H101 H 0.5269 0.6370 0.0985 0.033 Uiso 1 1 calc R A 1
C99 C 0.6443(2) 0.52709(19) 0.14410(10) 0.0199(7) Uani 1 1 d . A 1
H99 H 0.6991 0.5082 0.1421 0.024 Uiso 1 1 calc R A 1
C100 C 0.6210(3) 0.5751(2) 0.11495(10) 0.0251(8) Uani 1 1 d . A 1
H100 H 0.6592 0.5884 0.0928 0.030 Uiso 1 1 calc R A 1
C102 C 0.4853(3) 0.5834(2) 0.14975(11) 0.0269(8) Uani 1 1 d . A 1
H102 H 0.4308 0.6028 0.1516 0.032 Uiso 1 1 calc R A 1
C120 C 1.0960(3) 0.4683(2) 0.47230(11) 0.0247(7) Uani 1 1 d . A 1
H120 H 1.1217 0.4340 0.4882 0.030 Uiso 1 1 calc R A 1
C116 C 0.9816(2) 0.48586(19) 0.41492(10) 0.0171(6) Uani 1 1 d . A 1
C121 C 1.0203(2) 0.4356(2) 0.43817(10) 0.0204(7) Uani 1 1 d . A 1
H121 H 0.9945 0.3789 0.4304 0.024 Uiso 1 1 calc R A 1
C119 C 1.1346(3) 0.5511(2) 0.48350(11) 0.0310(8) Uani 1 1 d . A 1
H119 H 1.1875 0.5735 0.5068 0.037 Uiso 1 1 calc R A 1
C117 C 1.0198(3) 0.5687(2) 0.42665(10) 0.0224(7) Uani 1 1 d . A 1
H117 H 0.9934 0.6031 0.4112 0.027 Uiso 1 1 calc R A 1
C118 C 1.0963(3) 0.6012(2) 0.46091(11) 0.0286(8) Uani 1 1 d . A 1
H118 H 1.1224 0.6578 0.4688 0.034 Uiso 1 1 calc R A 1
C40 C 0.7262(3) -0.1106(2) 0.38779(11) 0.0238(7) Uani 1 1 d . A 1
H40 H 0.7361 -0.1403 0.4104 0.029 Uiso 1 1 calc R A 1
C39 C 0.6352(3) -0.0965(2) 0.37893(11) 0.0231(7) Uani 1 1 d . A 1
H39 H 0.5833 -0.1161 0.3955 0.028 Uiso 1 1 calc R A 1
C38 C 0.6202(3) -0.0534(2) 0.34572(10) 0.0210(7) Uani 1 1 d . A 1
H38 H 0.5575 -0.0445 0.3393 0.025 Uiso 1 1 calc R A 1
C37 C 0.6969(2) -0.02335(18) 0.32184(10) 0.0163(6) Uani 1 1 d . A 1
C41 C 0.8019(3) -0.0823(2) 0.36420(11) 0.0239(7) Uani 1 1 d . A 1
H41 H 0.8638 -0.0925 0.3703 0.029 Uiso 1 1 calc R A 1
C42 C 0.7871(3) -0.0382(2) 0.33108(10) 0.0218(7) Uani 1 1 d . A 1
H42 H 0.8396 -0.0182 0.3148 0.026 Uiso 1 1 calc R A 1
C110 C 0.7506(2) 0.48933(19) 0.39588(9) 0.0161(6) Uani 1 1 d . A 1
C115 C 0.6943(3) 0.4429(2) 0.42327(10) 0.0231(7) Uani 1 1 d . A 1
H115 H 0.6900 0.3884 0.4244 0.028 Uiso 1 1 calc R A 1
C111 C 0.7547(3) 0.5689(2) 0.39451(12) 0.0281(8) Uani 1 1 d . A 1
H111 H 0.7932 0.6014 0.3760 0.034 Uiso 1 1 calc R A 1
C113 C 0.6486(3) 0.5548(2) 0.44703(11) 0.0292(8) Uani 1 1 d . A 1
H113 H 0.6138 0.5770 0.4645 0.035 Uiso 1 1 calc R A 1
C114 C 0.6441(3) 0.4757(2) 0.44896(11) 0.0281(8) Uani 1 1 d . A 1
H114 H 0.6066 0.4438 0.4679 0.034 Uiso 1 1 calc R A 1
C30 C 0.5380(3) 0.0321(2) 0.08206(11) 0.0234(7) Uani 1 1 d . A 1
H30 H 0.5235 0.0758 0.0947 0.028 Uiso 1 1 calc R A 1
C25 C 0.6355(2) 0.02833(19) 0.09077(10) 0.0178(7) Uani 1 1 d . A 1
C29 C 0.4623(3) -0.0277(2) 0.05500(12) 0.0299(8) Uani 1 1 d . A 1
H29 H 0.3961 -0.0246 0.0487 0.036 Uiso 1 1 calc R A 1
C26 C 0.6559(3) -0.0362(2) 0.07264(11) 0.0238(7) Uani 1 1 d . A 1
H26 H 0.7222 -0.0391 0.0785 0.029 Uiso 1 1 calc R A 1
C27 C 0.5789(3) -0.0965(2) 0.04588(12) 0.0284(8) Uani 1 1 d . A 1
H27 H 0.5925 -0.1409 0.0337 0.034 Uiso 1 1 calc R A 1
C28 C 0.4825(3) -0.0920(2) 0.03704(11) 0.0266(8) Uani 1 1 d . A 1
H28 H 0.4301 -0.1330 0.0186 0.032 Uiso 1 1 calc R A 1
C104 C 0.6440(2) 0.55279(19) 0.27541(10) 0.0169(6) Uani 1 1 d . A 1
C105 C 0.7216(3) 0.6239(2) 0.27040(11) 0.0240(7) Uani 1 1 d . A 1
H105 H 0.7680 0.6231 0.2519 0.029 Uiso 1 1 calc R A 1
C109 C 0.5750(3) 0.5551(2) 0.30170(11) 0.0225(7) Uani 1 1 d . A 1
H109 H 0.5212 0.5070 0.3048 0.027 Uiso 1 1 calc R A 1
C108 C 0.5847(3) 0.6279(2) 0.32347(12) 0.0279(8) Uani 1 1 d . A 1
H108 H 0.5374 0.6294 0.3414 0.033 Uiso 1 1 calc R A 1
C107 C 0.6627(3) 0.6981(2) 0.31899(12) 0.0329(9) Uani 1 1 d . A 1
H107 H 0.6696 0.7477 0.3340 0.040 Uiso 1 1 calc R A 1
C106 C 0.7306(3) 0.6961(2) 0.29269(12) 0.0306(8) Uani 1 1 d . A 1
H106 H 0.7842 0.7444 0.2897 0.037 Uiso 1 1 calc R A 1
C122 C 1.0650(2) 0.64949(19) 0.32355(10) 0.0185(7) Uani 1 1 d . A 1
C127 C 1.1569(3) 0.6810(2) 0.35124(10) 0.0235(7) Uani 1 1 d . A 1
H127 H 1.2121 0.6635 0.3476 0.028 Uiso 1 1 calc R A 1
C126 C 1.1675(3) 0.7384(2) 0.38429(11) 0.0289(8) Uani 1 1 d . A 1
H126 H 1.2296 0.7591 0.4035 0.035 Uiso 1 1 calc R A 1
C123 C 0.9858(3) 0.67585(19) 0.32932(10) 0.0212(7) Uani 1 1 d . A 1
H123 H 0.9229 0.6542 0.3107 0.025 Uiso 1 1 calc R A 1
C125 C 1.0885(3) 0.7652(2) 0.38918(11) 0.0291(8) Uani 1 1 d . A 1
H125 H 1.0968 0.8054 0.4113 0.035 Uiso 1 1 calc R A 1
C124 C 0.9966(3) 0.7334(2) 0.36185(11) 0.0259(8) Uani 1 1 d . A 1
H124 H 0.9415 0.7510 0.3655 0.031 Uiso 1 1 calc R A 1
C32 C 0.7477(2) -0.0608(2) 0.19088(10) 0.0207(7) Uani 1 1 d . A 1
H32 H 0.7854 -0.0085 0.1843 0.025 Uiso 1 1 calc R A 1
C36 C 0.6355(3) -0.1452(2) 0.23251(11) 0.0236(7) Uani 1 1 d . A 1
H36 H 0.5952 -0.1514 0.2541 0.028 Uiso 1 1 calc R A 1
C31 C 0.6887(2) -0.06834(19) 0.22220(10) 0.0172(6) Uani 1 1 d . A 1
C34 C 0.7002(3) -0.2045(2) 0.17934(12) 0.0311(9) Uani 1 1 d . A 1
H34 H 0.7043 -0.2510 0.1647 0.037 Uiso 1 1 calc R A 1
C33 C 0.7523(3) -0.1282(2) 0.16917(11) 0.0274(8) Uani 1 1 d . A 1
H33 H 0.7914 -0.1222 0.1472 0.033 Uiso 1 1 calc R A 1
C35 C 0.6423(3) -0.2127(2) 0.21085(12) 0.0292(8) Uani 1 1 d . A 1
H35 H 0.6065 -0.2651 0.2179 0.035 Uiso 1 1 calc R A 1
C43 C 0.8397(2) 0.17833(19) 0.41544(10) 0.0177(7) Uani 1 1 d . A 1
C45 C 0.7527(3) 0.2181(2) 0.46673(11) 0.0293(8) Uani 1 1 d . A 1
H45 H 0.7290 0.2570 0.4788 0.035 Uiso 1 1 calc R A 1
C48 C 0.8204(3) 0.1041(2) 0.43120(11) 0.0251(8) Uani 1 1 d . A 1
H48 H 0.8429 0.0646 0.4190 0.030 Uiso 1 1 calc R A 1
C44 C 0.8060(2) 0.2357(2) 0.43388(10) 0.0229(7) Uani 1 1 d . A 1
H44 H 0.8199 0.2870 0.4237 0.027 Uiso 1 1 calc R A 1
C46 C 0.7334(3) 0.1436(3) 0.48215(11) 0.0334(9) Uani 1 1 d . A 1
H46 H 0.6963 0.1312 0.5046 0.040 Uiso 1 1 calc R A 1
C47 C 0.7686(3) 0.0877(2) 0.46463(11) 0.0323(9) Uani 1 1 d . A 1
H47 H 0.7571 0.0373 0.4757 0.039 Uiso 1 1 calc R A 1
C112 C 0.7034(3) 0.6013(2) 0.41979(12) 0.0315(9) Uani 1 1 d . A 1
H112 H 0.7061 0.6554 0.4183 0.038 Uiso 1 1 calc R A 1
C55 C 1.0668(2) 0.04954(19) 0.27453(10) 0.0168(6) Uani 1 1 d . A 1
C60 C 0.9860(3) -0.0239(2) 0.26814(11) 0.0243(7) Uani 1 1 d . A 1
H60 H 0.9249 -0.0300 0.2499 0.029 Uiso 1 1 calc R A 1
C59 C 0.9954(3) -0.0887(2) 0.28881(13) 0.0346(9) Uani 1 1 d . A 1
H59 H 0.9402 -0.1389 0.2846 0.042 Uiso 1 1 calc R A 1
C57 C 1.1643(3) -0.0077(2) 0.32126(13) 0.0331(9) Uani 1 1 d . A 1
H57 H 1.2253 -0.0023 0.3394 0.040 Uiso 1 1 calc R A 1
C58 C 1.0828(3) -0.0807(2) 0.31483(13) 0.0347(9) Uani 1 1 d . A 1
H58 H 1.0882 -0.1253 0.3287 0.042 Uiso 1 1 calc R A 1
C56 C 1.1560(3) 0.0567(2) 0.30117(11) 0.0275(8) Uani 1 1 d . A 1
H56 H 1.2117 0.1066 0.3055 0.033 Uiso 1 1 calc R A 1
C13 C 1.0602(2) 0.11646(18) 0.25074(10) 0.0158(6) Uani 1 1 d . A 1
C14 C 1.0511(2) 0.12022(18) 0.20878(10) 0.0157(6) Uani 1 1 d . A 1
C4 C 1.0648(2) 0.24328(18) 0.23874(10) 0.0150(6) Uani 1 1 d . A 1
N8 N 1.05429(19) 0.19834(15) 0.20295(8) 0.0150(5) Uani 1 1 d . A 1
N7 N 1.06839(18) 0.19300(15) 0.26843(8) 0.0130(5) Uani 1 1 d . A 1
N6 N 0.98450(19) 0.20016(15) 0.32873(8) 0.0138(5) Uani 1 1 d . A 1
N5 N 0.84391(19) 0.20924(15) 0.34060(8) 0.0144(5) Uani 1 1 d . A 1
C3 C 0.9012(2) 0.21342(18) 0.30986(10) 0.0149(6) Uani 1 1 d . A 1
C11 C 0.9808(2) 0.18770(19) 0.37069(9) 0.0165(6) Uani 1 1 d . A 1
C49 C 1.0617(2) 0.1702(2) 0.39818(10) 0.0193(7) Uani 1 1 d . A 1
C10 C 0.8910(2) 0.19293(19) 0.37820(9) 0.0164(6) Uani 1 1 d . A 1
C54 C 1.0677(3) 0.0934(2) 0.39499(11) 0.0270(8) Uani 1 1 d . A 1
H54 H 1.0193 0.0519 0.3754 0.032 Uiso 1 1 calc R A 1
C50 C 1.1330(3) 0.2306(2) 0.42668(11) 0.0268(8) Uani 1 1 d . A 1
H50 H 1.1309 0.2837 0.4287 0.032 Uiso 1 1 calc R A 1
C51 C 1.2078(3) 0.2123(3) 0.45227(12) 0.0362(9) Uani 1 1 d . A 1
H51 H 1.2558 0.2531 0.4723 0.043 Uiso 1 1 calc R A 1
C53 C 1.1441(3) 0.0771(2) 0.42033(12) 0.0317(9) Uani 1 1 d . A 1
H53 H 1.1484 0.0247 0.4177 0.038 Uiso 1 1 calc R A 1
C52 C 1.2135(3) 0.1364(3) 0.44915(12) 0.0343(9) Uani 1 1 d . A 1
H52 H 1.2650 0.1249 0.4668 0.041 Uiso 1 1 calc R A 1
C12 C 1.0826(2) 0.21839(19) 0.31252(9) 0.0158(6) Uani 1 1 d . A 1
H12A H 1.1209 0.2773 0.3176 0.019 Uiso 1 1 calc R A 1
H12B H 1.1242 0.1909 0.3280 0.019 Uiso 1 1 calc R A 1
C16 C 0.9600(2) 0.25647(18) 0.15097(10) 0.0161(6) Uani 1 1 d . A 1
H16A H 0.9620 0.2990 0.1724 0.019 Uiso 1 1 calc R A 1
H16B H 0.9653 0.2804 0.1242 0.019 Uiso 1 1 calc R A 1
C15 C 1.0523(2) 0.23198(19) 0.16268(9) 0.0160(6) Uani 1 1 d . A 1
H15A H 1.0525 0.1912 0.1407 0.019 Uiso 1 1 calc R A 1
H15B H 1.1151 0.2798 0.1639 0.019 Uiso 1 1 calc R A 1
C17 C 0.8079(2) 0.14431(19) 0.10903(10) 0.0162(6) Uani 1 1 d . A 1
C18 C 0.7193(2) 0.09237(19) 0.11814(9) 0.0153(6) Uani 1 1 d . A 1
C1 C 0.8081(2) 0.16998(18) 0.17889(10) 0.0148(6) Uani 1 1 d . A 1
N2 N 0.72110(19) 0.10901(15) 0.16078(8) 0.0146(5) Uani 1 1 d . A 1
N1 N 0.86140(19) 0.19083(15) 0.14679(8) 0.0144(5) Uani 1 1 d . A 1
C5 C 0.6326(2) 0.06548(19) 0.18051(10) 0.0168(6) Uani 1 1 d . A 1
H5A H 0.5805 0.0912 0.1752 0.020 Uiso 1 1 calc R A 1
H5B H 0.6020 0.0091 0.1671 0.020 Uiso 1 1 calc R A 1
C84 C 0.7827(2) 0.39860(19) 0.10968(9) 0.0162(6) Uani 1 1 d . A 1
C83 C 0.8785(2) 0.45417(18) 0.11922(9) 0.0145(6) Uani 1 1 d . A 1
C67 C 0.8370(2) 0.39929(18) 0.17935(9) 0.0146(6) Uani 1 1 d . A 1
N10 N 0.75803(19) 0.36597(15) 0.14689(8) 0.0147(5) Uani 1 1 d . A 1
N9 N 0.90993(19) 0.45384(15) 0.16190(8) 0.0150(5) Uani 1 1 d . A 1
C74 C 0.6327(2) 0.47670(19) 0.25077(10) 0.0159(6) Uani 1 1 d . A 1
C73 C 0.6115(2) 0.45783(18) 0.20874(10) 0.0152(6) Uani 1 1 d . A 1
C68 C 0.6218(2) 0.34554(18) 0.23749(10) 0.0154(6) Uani 1 1 d . A 1
N12 N 0.63899(19) 0.40717(15) 0.26750(8) 0.0153(5) Uani 1 1 d . A 1
N11 N 0.60567(19) 0.37770(15) 0.20148(8) 0.0139(5) Uani 1 1 d . A 1
C71 C 0.6635(2) 0.30089(18) 0.15015(10) 0.0157(6) Uani 1 1 d . A 1
H71A H 0.6782 0.2675 0.1718 0.019 Uiso 1 1 calc R A 1
H71B H 0.6390 0.2660 0.1233 0.019 Uiso 1 1 calc R A 1
C72 C 0.5783(2) 0.32925(19) 0.16085(9) 0.0154(6) Uani 1 1 d . A 1
H72A H 0.5623 0.3618 0.1390 0.018 Uiso 1 1 calc R A 1
H72B H 0.5161 0.2815 0.1610 0.018 Uiso 1 1 calc R A 1
C75 C 0.6598(2) 0.39913(19) 0.31125(9) 0.0154(6) Uani 1 1 d . A 1
H75A H 0.6264 0.3420 0.3159 0.018 Uiso 1 1 calc R A 1
H75B H 0.6296 0.4320 0.3270 0.018 Uiso 1 1 calc R A 1
P2 P 0.36482(7) 0.93800(6) 0.24942(3) 0.0256(2) Uani 1 1 d . B 1
P3 P 0.35900(7) 0.29692(6) 0.27768(3) 0.0294(2) Uani 1 1 d . C 1
F13 F 0.28662(16) 0.34971(13) 0.27996(8) 0.0374(5) Uani 1 1 d . C 1
F18 F 0.27464(16) 0.23382(14) 0.24226(7) 0.0402(6) Uani 1 1 d . C 1
F17 F 0.30605(16) 0.24643(13) 0.31274(7) 0.0360(5) Uani 1 1 d . C 1
F15 F 0.44290(16) 0.36058(13) 0.31249(7) 0.0371(5) Uani 1 1 d . C 1
F14 F 0.40934(16) 0.34893(15) 0.24212(8) 0.0422(6) Uani 1 1 d . C 1
C77 C 0.9027(2) 0.45420(18) 0.37716(9) 0.0149(6) Uani 1 1 d . A 1
C76 C 0.8070(2) 0.45642(18) 0.36907(9) 0.0156(6) Uani 1 1 d . A 1
C69 C 0.8397(2) 0.40414(18) 0.30927(10) 0.0151(6) Uani 1 1 d . A 1
N13 N 0.77004(19) 0.42475(15) 0.32762(8) 0.0134(5) Uani 1 1 d . A 1
N14 N 0.92120(19) 0.42210(15) 0.34051(8) 0.0141(5) Uani 1 1 d . A 1
C78 C 1.0166(2) 0.41043(18) 0.33601(10) 0.0151(6) Uani 1 1 d . A 1
H78A H 1.0042 0.3700 0.3118 0.018 Uiso 1 1 calc R A 1
H78B H 1.0398 0.3885 0.3612 0.018 Uiso 1 1 calc R A 1
C79 C 1.1006(2) 0.48799(19) 0.32993(9) 0.0159(6) Uani 1 1 d . A 1
H79A H 1.1122 0.5292 0.3537 0.019 Uiso 1 1 calc R A 1
H79B H 1.1649 0.4775 0.3293 0.019 Uiso 1 1 calc R A 1
N15 N 1.07244(19) 0.51874(15) 0.29081(8) 0.0140(5) Uani 1 1 d . A 1
C80 C 1.0527(2) 0.59029(18) 0.28735(10) 0.0158(6) Uani 1 1 d . A 1
C81 C 1.0250(2) 0.59335(18) 0.24634(9) 0.0140(6) Uani 1 1 d . A 1
C6 C 0.6789(2) 0.00293(18) 0.24437(10) 0.0156(6) Uani 1 1 d . A 1
C7 C 0.6806(2) 0.02053(18) 0.28598(9) 0.0138(6) Uani 1 1 d . A 1
C9 C 0.7446(2) 0.21824(18) 0.33535(10) 0.0161(6) Uani 1 1 d . A 1
H9A H 0.7386 0.2494 0.3114 0.019 Uiso 1 1 calc R A 1
H9B H 0.7392 0.2493 0.3606 0.019 Uiso 1 1 calc R A 1
C8 C 0.6564(2) 0.13661(18) 0.32793(10) 0.0160(6) Uani 1 1 d . A 1
H8A H 0.6624 0.1049 0.3516 0.019 Uiso 1 1 calc R A 1
H8B H 0.5906 0.1457 0.3263 0.019 Uiso 1 1 calc R A 1
F10 F 0.29789(17) 0.88481(14) 0.28008(7) 0.0424(6) Uani 1 1 d . B 1
F9 F 0.44356(19) 0.89220(16) 0.25791(9) 0.0505(7) Uani 1 1 d . B 1
F11 F 0.30159(18) 0.87224(16) 0.21114(8) 0.0522(7) Uani 1 1 d . B 1
F7 F 0.43376(19) 0.98983(16) 0.21851(8) 0.0527(7) Uani 1 1 d . B 1
F12 F 0.2872(2) 0.98390(17) 0.24140(9) 0.0565(7) Uani 1 1 d . B 1
F8 F 0.42925(17) 1.00434(13) 0.28764(7) 0.0378(5) Uani 1 1 d . B 1
F16 F 0.43144(16) 0.24473(14) 0.27620(8) 0.0406(6) Uani 1 1 d . C 1
N4 N 0.65759(19) 0.09136(15) 0.28940(8) 0.0132(5) Uani 1 1 d . A 1
N3 N 0.65660(19) 0.06397(15) 0.22470(8) 0.0137(5) Uani 1 1 d . A 1
N16 N 1.02802(19) 0.52279(15) 0.22608(8) 0.0149(5) Uani 1 1 d . A 1
C2 C 0.6433(2) 0.11871(19) 0.25225(9) 0.0166(6) Uani 1 1 d . A 1
C70 C 1.0585(2) 0.47638(18) 0.25346(9) 0.0142(6) Uani 1 1 d . A 1
C82 C 1.0151(2) 0.50278(19) 0.18137(9) 0.0159(6) Uani 1 1 d . A 1
H82A H 1.0606 0.4730 0.1757 0.019 Uiso 1 1 calc R A 1
H82B H 1.0370 0.5536 0.1681 0.019 Uiso 1 1 calc R A 1
P4 P 0.47568(9) 0.73215(7) 0.46342(4) 0.0399(3) Uani 1 1 d . D 1
F21 F 0.5247(3) 0.6735(2) 0.48551(10) 0.0828(11) Uani 1 1 d . D 1
F24 F 0.4273(3) 0.7909(2) 0.44177(12) 0.0960(13) Uani 1 1 d . D 1
F22 F 0.5840(3) 0.7961(3) 0.46529(17) 0.1375(19) Uani 1 1 d . D 1
F20 F 0.4856(5) 0.6975(3) 0.42106(11) 0.166(3) Uani 1 1 d . D 1
F19 F 0.3722(3) 0.6745(3) 0.4662(3) 0.240(5) Uani 1 1 d . D 1
F23 F 0.4783(5) 0.7759(3) 0.50715(13) 0.139(2) Uani 1 1 d . D 1
P1 P 0.23229(7) 0.24168(5) 0.95464(3) 0.02351(19) Uani 1 1 d . E 1
F1 F 0.21365(19) 0.23285(16) 0.90488(7) 0.0464(6) Uani 1 1 d . E 1
F2 F 0.23104(18) 0.15079(14) 0.95332(8) 0.0429(6) Uani 1 1 d . E 1
F4 F 0.11216(19) 0.20829(16) 0.95352(9) 0.0539(7) Uani 1 1 d . E 1
F3 F 0.35168(19) 0.27478(16) 0.95454(9) 0.0570(7) Uani 1 1 d . E 1
F6 F 0.2326(2) 0.33208(14) 0.95440(8) 0.0470(6) Uani 1 1 d . E 1
F5 F 0.2489(3) 0.25026(18) 1.00348(8) 0.0839(12) Uani 1 1 d . E 1

loop_
_atom_site_aniso_label
_atom_site_aniso_U_11
_atom_site_aniso_U_22
_atom_site_aniso_U_33
_atom_site_aniso_U_23
_atom_site_aniso_U_13
_atom_site_aniso_U_12
Ag3 0.01624(12) 0.01316(11) 0.01239(12) 0.00140(9) 0.00159(9) 0.00595(9)
Ag1 0.01353(11) 0.01592(12) 0.01015(11) 0.00052(9) 0.00063(9) 0.00458(9)
Ag2 0.01388(11) 0.01600(12) 0.00999(11) 0.00056(9) 0.00108(9) 0.00467(9)
Ag4 0.01560(12) 0.01449(12) 0.01306(12) 0.00077(9) 0.00155(9) 0.00588(9)
C85 0.0204(16) 0.0207(16) 0.0112(15) 0.0029(12) 0.0000(12) 0.0072(13)
C19 0.0166(16) 0.0200(16) 0.0133(16) -0.0005(12) 0.0019(12) 0.0055(13)
C62 0.0256(18) 0.0265(18) 0.0192(18) 0.0054(14) 0.0037(14) 0.0110(15)
C88 0.0269(19) 0.032(2) 0.0122(17) 0.0025(14) -0.0067(14) 0.0045(16)
C61 0.0214(17) 0.0156(15) 0.0158(16) 0.0004(12) 0.0046(13) 0.0049(13)
C65 0.034(2) 0.0210(17) 0.0194(18) -0.0022(14) 0.0051(15) 0.0030(15)
C64 0.052(2) 0.0218(18) 0.0183(18) -0.0011(14) 0.0123(17) 0.0108(17)
C89 0.0290(19) 0.041(2) 0.0133(17) -0.0025(15) 0.0027(14) 0.0128(17)
C86 0.0256(19) 0.045(2) 0.0145(17) 0.0037(16) 0.0012(14) 0.0153(17)
C66 0.0189(16) 0.0195(16) 0.0182(17) 0.0015(13) 0.0029(13) 0.0023(13)
C24 0.0196(17) 0.036(2) 0.0144(17) 0.0024(14) 0.0019(13) 0.0085(15)
C22 0.033(2) 0.0303(19) 0.0110(16) -0.0016(14) 0.0060(14) 0.0089(16)
C87 0.0199(18) 0.055(3) 0.0222(19) 0.0039(18) -0.0015(15) 0.0142(18)
C20 0.0236(18) 0.050(2) 0.0164(18) 0.0028(16) 0.0036(14) 0.0158(17)
C91 0.0196(17) 0.036(2) 0.0164(17) -0.0015(15) 0.0009(13) 0.0085(15)
C23 0.032(2) 0.040(2) 0.0108(16) 0.0024(15) 0.0002(14) 0.0105(17)
C63 0.037(2) 0.0273(19) 0.027(2) 0.0054(15) 0.0104(16) 0.0176(17)
C21 0.0232(19) 0.055(3) 0.0202(19) -0.0003(17) 0.0092(15) 0.0130(18)
C92 0.0187(16) 0.0209(16) 0.0095(15) 0.0015(12) -0.0005(12) 0.0047(13)
C97 0.0231(17) 0.0234(17) 0.0186(17) 0.0047(14) 0.0048(14) 0.0073(14)
C93 0.0231(18) 0.0305(19) 0.030(2) 0.0127(16) 0.0106(15) 0.0134(16)
C95 0.0288(19) 0.0299(19) 0.0219(18) 0.0085(15) 0.0095(15) 0.0092(16)
C94 0.0282(19) 0.035(2) 0.029(2) 0.0154(16) 0.0095(16) 0.0149(17)
C96 0.0246(18) 0.0313(19) 0.028(2) 0.0061(16) 0.0121(15) 0.0124(16)
C128 0.0172(16) 0.0187(16) 0.0148(16) 0.0029(12) 0.0038(12) 0.0064(13)
C133 0.0239(18) 0.0217(17) 0.0196(17) 0.0018(13) 0.0021(14) 0.0106(14)
C129 0.0225(17) 0.0206(17) 0.0240(18) 0.0045(14) 0.0036(14) 0.0067(14)
C132 0.0270(19) 0.031(2) 0.0244(19) 0.0063(15) 0.0009(15) 0.0119(16)
C131 0.034(2) 0.0258(19) 0.033(2) 0.0135(16) 0.0033(16) 0.0158(16)
C130 0.0253(19) 0.0178(17) 0.043(2) 0.0068(16) 0.0055(17) 0.0080(15)
C98 0.0180(16) 0.0130(15) 0.0171(16) 0.0013(12) -0.0004(13) 0.0022(13)
C103 0.0212(17) 0.0243(17) 0.0199(17) -0.0013(14) 0.0001(14) 0.0099(14)
C101 0.038(2) 0.0213(18) 0.0213(19) 0.0064(14) -0.0067(16) 0.0109(16)
C99 0.0171(16) 0.0200(16) 0.0193(17) 0.0007(13) 0.0010(13) 0.0032(13)
C100 0.031(2) 0.0235(18) 0.0147(17) 0.0067(14) 0.0015(14) 0.0021(15)
C102 0.032(2) 0.0249(18) 0.029(2) 0.0011(15) -0.0024(16) 0.0194(16)
C120 0.0235(18) 0.0323(19) 0.0187(18) 0.0074(15) -0.0001(14) 0.0110(15)
C116 0.0173(16) 0.0204(16) 0.0124(15) 0.0004(12) 0.0014(12) 0.0057(13)
C121 0.0226(17) 0.0236(17) 0.0148(16) 0.0038(13) 0.0022(13) 0.0081(14)
C119 0.029(2) 0.041(2) 0.0165(18) -0.0026(16) -0.0062(15) 0.0090(17)
C117 0.0265(18) 0.0227(17) 0.0163(17) -0.0007(13) -0.0036(14) 0.0097(15)
C118 0.032(2) 0.0247(19) 0.0227(19) -0.0057(15) -0.0063(15) 0.0068(16)
C40 0.035(2) 0.0192(17) 0.0170(17) 0.0025(13) -0.0004(14) 0.0101(15)
C39 0.0258(18) 0.0202(17) 0.0216(18) 0.0038(14) 0.0072(14) 0.0043(14)
C38 0.0228(17) 0.0230(17) 0.0180(17) 0.0060(13) 0.0035(14) 0.0083(14)
C37 0.0216(16) 0.0118(14) 0.0125(15) -0.0002(12) -0.0013(12) 0.0037(13)
C41 0.0265(18) 0.0222(17) 0.0238(19) 0.0026(14) -0.0031(14) 0.0121(15)
C42 0.0221(17) 0.0211(17) 0.0200(17) 0.0017(14) 0.0028(14) 0.0055(14)
C110 0.0133(15) 0.0219(16) 0.0120(15) -0.0028(12) -0.0024(12) 0.0071(13)
C115 0.0266(18) 0.0261(18) 0.0171(17) 0.0015(14) 0.0046(14) 0.0096(15)
C111 0.036(2) 0.0231(18) 0.028(2) 0.0027(15) 0.0086(16) 0.0127(16)
C113 0.0268(19) 0.045(2) 0.0193(18) -0.0064(16) 0.0009(15) 0.0196(17)
C114 0.030(2) 0.038(2) 0.0209(19) 0.0017(16) 0.0094(15) 0.0155(17)
C30 0.0200(17) 0.0236(17) 0.0259(19) -0.0011(14) -0.0006(14) 0.0090(14)
C25 0.0182(16) 0.0227(17) 0.0103(15) 0.0015(12) 0.0020(12) 0.0045(13)
C29 0.0188(18) 0.032(2) 0.033(2) -0.0062(16) -0.0083(15) 0.0084(16)
C26 0.0180(17) 0.0283(19) 0.0227(18) -0.0074(14) -0.0009(14) 0.0080(15)
C27 0.0249(19) 0.030(2) 0.031(2) -0.0090(16) 0.0011(15) 0.0129(16)
C28 0.0230(18) 0.0287(19) 0.0212(18) -0.0040(15) -0.0058(14) 0.0050(15)
C104 0.0175(16) 0.0187(16) 0.0152(16) 0.0018(12) -0.0001(12) 0.0082(13)
C105 0.0229(18) 0.0214(17) 0.0259(19) 0.0014(14) 0.0041(14) 0.0056(14)
C109 0.0202(17) 0.0198(17) 0.0285(19) 0.0024(14) 0.0049(14) 0.0079(14)
C108 0.031(2) 0.0241(18) 0.031(2) -0.0024(15) 0.0090(16) 0.0124(16)
C107 0.041(2) 0.0221(19) 0.036(2) -0.0056(16) 0.0017(18) 0.0141(17)
C106 0.030(2) 0.0150(17) 0.038(2) -0.0004(15) 0.0012(17) 0.0000(15)
C122 0.0213(17) 0.0145(15) 0.0160(16) 0.0006(12) 0.0025(13) 0.0019(13)
C127 0.0268(18) 0.0207(17) 0.0189(18) -0.0009(14) 0.0006(14) 0.0048(15)
C126 0.037(2) 0.0227(18) 0.0161(18) -0.0021(14) -0.0004(15) -0.0004(16)
C123 0.0275(18) 0.0189(16) 0.0161(17) 0.0013(13) 0.0033(14) 0.0071(14)
C125 0.047(2) 0.0187(17) 0.0172(18) -0.0038(14) 0.0068(16) 0.0061(16)
C124 0.038(2) 0.0216(17) 0.0225(18) 0.0046(14) 0.0118(16) 0.0132(16)
C32 0.0196(17) 0.0185(16) 0.0235(18) 0.0038(13) 0.0052(14) 0.0053(14)
C36 0.0255(18) 0.0205(17) 0.0274(19) 0.0038(14) 0.0070(15) 0.0101(15)
C31 0.0132(15) 0.0167(15) 0.0204(17) 0.0012(13) 0.0001(12) 0.0047(12)
C34 0.031(2) 0.0245(19) 0.040(2) -0.0099(16) 0.0052(17) 0.0136(16)
C33 0.0274(19) 0.032(2) 0.0249(19) -0.0018(15) 0.0067(15) 0.0123(16)
C35 0.030(2) 0.0200(18) 0.037(2) -0.0001(16) 0.0096(17) 0.0076(15)
C43 0.0165(16) 0.0224(17) 0.0112(15) 0.0009(12) 0.0010(12) 0.0037(13)
C45 0.0236(19) 0.044(2) 0.0157(18) -0.0069(16) 0.0010(14) 0.0080(17)
C48 0.0275(19) 0.0254(18) 0.0190(18) 0.0002(14) 0.0026(14) 0.0056(15)
C44 0.0185(17) 0.0289(19) 0.0164(17) -0.0016(14) -0.0004(13) 0.0040(14)
C46 0.0257(19) 0.048(2) 0.0180(18) -0.0018(17) 0.0091(15) 0.0002(18)
C47 0.036(2) 0.037(2) 0.0191(19) 0.0121(16) 0.0065(16) 0.0050(18)
C112 0.036(2) 0.031(2) 0.032(2) -0.0031(16) 0.0041(17) 0.0192(18)
C55 0.0198(16) 0.0158(15) 0.0161(16) 0.0029(12) 0.0049(13) 0.0069(13)
C60 0.0209(17) 0.0200(17) 0.030(2) 0.0017(14) 0.0059(15) 0.0047(14)
C59 0.030(2) 0.0222(19) 0.050(3) 0.0122(18) 0.0126(19) 0.0027(16)
C57 0.033(2) 0.032(2) 0.036(2) 0.0101(17) -0.0010(17) 0.0160(18)
C58 0.046(2) 0.025(2) 0.040(2) 0.0155(17) 0.0126(19) 0.0186(18)
C56 0.033(2) 0.0198(17) 0.027(2) 0.0038(15) -0.0028(16) 0.0092(16)
C13 0.0122(15) 0.0151(15) 0.0176(16) -0.0012(12) 0.0002(12) 0.0028(12)
C14 0.0128(15) 0.0147(15) 0.0185(16) 0.0027(12) 0.0013(12) 0.0038(12)
C4 0.0094(14) 0.0179(15) 0.0159(16) 0.0033(12) 0.0017(12) 0.0024(12)
N8 0.0113(12) 0.0180(13) 0.0161(14) 0.0017(11) 0.0033(10) 0.0053(11)
N7 0.0116(12) 0.0146(12) 0.0128(13) 0.0004(10) 0.0017(10) 0.0049(10)
N6 0.0143(13) 0.0165(13) 0.0106(13) 0.0002(10) 0.0010(10) 0.0059(11)
N5 0.0150(13) 0.0135(12) 0.0118(13) 0.0012(10) 0.0014(10) 0.0014(10)
C3 0.0143(15) 0.0132(14) 0.0156(16) -0.0023(12) 0.0004(12) 0.0042(12)
C11 0.0170(16) 0.0178(15) 0.0110(15) 0.0017(12) 0.0012(12) 0.0018(13)
C49 0.0182(16) 0.0293(18) 0.0114(16) 0.0060(13) 0.0029(12) 0.0087(14)
C10 0.0182(16) 0.0179(16) 0.0117(15) -0.0002(12) -0.0001(12) 0.0058(13)
C54 0.0297(19) 0.032(2) 0.0207(18) 0.0074(15) 0.0014(15) 0.0131(16)
C50 0.0217(18) 0.035(2) 0.0189(18) 0.0041(15) -0.0022(14) 0.0063(16)
C51 0.027(2) 0.049(3) 0.027(2) 0.0051(18) -0.0052(16) 0.0088(18)
C53 0.032(2) 0.040(2) 0.031(2) 0.0118(17) 0.0078(17) 0.0201(18)
C52 0.028(2) 0.052(3) 0.026(2) 0.0167(18) 0.0031(16) 0.0168(19)
C12 0.0140(15) 0.0193(16) 0.0130(15) 0.0005(12) 0.0003(12) 0.0052(13)
C16 0.0152(15) 0.0144(15) 0.0158(16) 0.0024(12) 0.0015(12) 0.0017(12)
C15 0.0148(15) 0.0197(16) 0.0134(15) 0.0034(12) 0.0037(12) 0.0051(13)
C17 0.0158(15) 0.0198(16) 0.0141(16) 0.0002(12) 0.0018(12) 0.0079(13)
C18 0.0162(15) 0.0186(15) 0.0111(15) -0.0004(12) -0.0004(12) 0.0075(13)
C1 0.0121(14) 0.0144(15) 0.0186(16) 0.0023(12) -0.0001(12) 0.0066(12)
N2 0.0135(13) 0.0160(13) 0.0122(13) 0.0009(10) -0.0013(10) 0.0039(10)
N1 0.0146(13) 0.0170(13) 0.0109(13) -0.0004(10) -0.0004(10) 0.0057(11)
C5 0.0158(15) 0.0191(16) 0.0147(16) 0.0011(12) 0.0019(12) 0.0053(13)
C84 0.0173(16) 0.0212(16) 0.0121(15) 0.0038(12) 0.0034(12) 0.0087(13)
C83 0.0201(16) 0.0163(15) 0.0090(14) 0.0009(12) 0.0028(12) 0.0084(13)
C67 0.0159(15) 0.0136(15) 0.0139(15) -0.0005(12) 0.0015(12) 0.0055(12)
N10 0.0160(13) 0.0184(13) 0.0114(13) 0.0020(10) 0.0029(10) 0.0079(11)
N9 0.0142(13) 0.0178(13) 0.0129(13) 0.0001(10) 0.0023(10) 0.0059(11)
C74 0.0118(15) 0.0173(15) 0.0172(16) 0.0005(12) 0.0014(12) 0.0040(12)
C73 0.0129(15) 0.0146(15) 0.0167(16) -0.0003(12) 0.0021(12) 0.0034(12)
C68 0.0165(15) 0.0167(15) 0.0133(15) 0.0000(12) -0.0006(12) 0.0074(13)
N12 0.0162(13) 0.0162(13) 0.0125(13) -0.0001(10) 0.0010(10) 0.0053(11)
N11 0.0145(13) 0.0143(13) 0.0121(13) 0.0007(10) 0.0021(10) 0.0041(10)
C71 0.0161(15) 0.0144(15) 0.0142(16) 0.0004(12) 0.0020(12) 0.0026(12)
C72 0.0130(15) 0.0182(15) 0.0127(15) -0.0008(12) 0.0006(12) 0.0038(12)
C75 0.0132(15) 0.0201(16) 0.0129(15) 0.0007(12) -0.0001(12) 0.0067(13)
P2 0.0181(4) 0.0278(5) 0.0277(5) 0.0039(4) 0.0008(4) 0.0052(4)
P3 0.0148(4) 0.0295(5) 0.0406(6) 0.0072(4) 0.0054(4) 0.0029(4)
F13 0.0205(11) 0.0368(13) 0.0531(15) 0.0040(11) 0.0011(10) 0.0099(10)
F18 0.0176(11) 0.0480(14) 0.0443(14) -0.0071(11) 0.0059(10) -0.0005(10)
F17 0.0267(12) 0.0314(12) 0.0460(14) 0.0075(10) 0.0119(10) 0.0024(10)
F15 0.0228(11) 0.0333(12) 0.0475(14) 0.0073(11) 0.0006(10) 0.0016(10)
F14 0.0207(11) 0.0556(15) 0.0479(15) 0.0209(12) 0.0077(10) 0.0075(11)
C77 0.0169(15) 0.0170(15) 0.0114(15) 0.0048(12) 0.0037(12) 0.0055(13)
C76 0.0192(16) 0.0159(15) 0.0097(15) 0.0005(12) 0.0015(12) 0.0040(13)
C69 0.0144(15) 0.0125(14) 0.0164(16) 0.0038(12) 0.0025(12) 0.0018(12)
N13 0.0139(13) 0.0141(12) 0.0109(13) -0.0006(10) 0.0015(10) 0.0037(10)
N14 0.0140(13) 0.0157(13) 0.0105(13) 0.0008(10) 0.0003(10) 0.0034(10)
C78 0.0156(15) 0.0161(15) 0.0139(15) 0.0029(12) 0.0022(12) 0.0058(12)
C79 0.0152(15) 0.0208(16) 0.0117(15) 0.0045(12) 0.0013(12) 0.0064(13)
N15 0.0118(12) 0.0132(12) 0.0146(13) 0.0007(10) 0.0008(10) 0.0019(10)
C80 0.0123(15) 0.0151(15) 0.0191(16) 0.0017(12) 0.0021(12) 0.0041(12)
C81 0.0090(14) 0.0145(15) 0.0153(16) 0.0009(12) 0.0009(11) 0.0005(12)
C6 0.0135(15) 0.0143(15) 0.0193(16) 0.0020(12) 0.0033(12) 0.0049(12)
C7 0.0120(14) 0.0155(15) 0.0135(15) 0.0010(12) 0.0013(12) 0.0046(12)
C9 0.0168(15) 0.0169(15) 0.0140(16) -0.0014(12) 0.0017(12) 0.0060(13)
C8 0.0187(16) 0.0152(15) 0.0135(15) 0.0005(12) 0.0046(12) 0.0046(13)
F10 0.0358(13) 0.0449(14) 0.0372(14) 0.0054(11) 0.0098(11) 0.0005(11)
F9 0.0393(14) 0.0519(16) 0.0689(19) 0.0049(14) 0.0075(13) 0.0276(13)
F11 0.0374(14) 0.0586(17) 0.0395(15) -0.0160(12) 0.0058(11) -0.0063(12)
F7 0.0439(15) 0.0557(16) 0.0391(15) 0.0141(12) 0.0079(12) -0.0089(12)
F12 0.0490(16) 0.0617(18) 0.0650(19) 0.0067(14) -0.0094(14) 0.0342(14)
F8 0.0341(13) 0.0353(13) 0.0344(13) -0.0013(10) -0.0044(10) 0.0044(10)
F16 0.0273(12) 0.0386(13) 0.0592(16) 0.0090(12) 0.0140(11) 0.0128(10)
N4 0.0120(12) 0.0126(12) 0.0138(13) 0.0009(10) 0.0013(10) 0.0032(10)
N3 0.0128(12) 0.0119(12) 0.0145(13) -0.0028(10) 0.0011(10) 0.0030(10)
N16 0.0124(12) 0.0149(13) 0.0181(14) 0.0012(10) 0.0039(10) 0.0054(10)
C2 0.0160(15) 0.0213(16) 0.0110(15) 0.0034(12) 0.0013(12) 0.0050(13)
C70 0.0127(14) 0.0141(15) 0.0134(15) 0.0017(12) 0.0015(12) 0.0017(12)
C82 0.0137(15) 0.0185(16) 0.0113(15) -0.0017(12) -0.0006(12) 0.0020(12)
P4 0.0413(6) 0.0408(6) 0.0432(7) 0.0153(5) 0.0089(5) 0.0192(5)
F21 0.129(3) 0.110(3) 0.065(2) 0.0365(19) 0.041(2) 0.100(3)
F24 0.114(3) 0.068(2) 0.106(3) 0.022(2) -0.035(2) 0.050(2)
F22 0.064(3) 0.138(4) 0.171(5) 0.032(4) -0.004(3) -0.009(3)
F20 0.322(8) 0.199(5) 0.028(2) -0.021(3) -0.023(3) 0.180(6)
F19 0.048(2) 0.117(4) 0.559(14) 0.173(6) 0.062(5) 0.008(3)
F23 0.252(6) 0.176(5) 0.072(3) 0.030(3) 0.044(3) 0.170(5)
P1 0.0275(5) 0.0224(4) 0.0215(5) 0.0024(4) 0.0045(4) 0.0096(4)
F1 0.0552(16) 0.0583(16) 0.0209(12) 0.0034(11) 0.0038(11) 0.0149(13)
F2 0.0460(14) 0.0313(12) 0.0503(15) 0.0000(11) -0.0024(12) 0.0165(11)
F4 0.0416(15) 0.0516(16) 0.0734(19) 0.0076(14) 0.0319(14) 0.0143(13)
F3 0.0310(13) 0.0518(16) 0.081(2) 0.0144(15) -0.0047(13) 0.0093(12)
F6 0.0582(16) 0.0356(13) 0.0550(16) 0.0100(12) 0.0197(13) 0.0218(12)
F5 0.146(3) 0.0554(18) 0.0142(13) -0.0015(12) -0.0018(16) -0.0041(19)

loop_
_atom_type_symbol
_atom_type_description
_atom_type_scat_dispersion_real
_atom_type_scat_dispersion_imag
_atom_type_scat_source
C C 0.0033 0.0016 'International Tables Vol C Tables 4.2.6.8 and 6.1.1.4'
H H 0.0000 0.0000 'International Tables Vol C Tables 4.2.6.8 and 6.1.1.4'
N N 0.0061 0.0033 'International Tables Vol C Tables 4.2.6.8 and 6.1.1.4'
F F 0.0171 0.0103 'International Tables Vol C Tables 4.2.6.8 and 6.1.1.4'
P P 0.1023 0.0942 'International Tables Vol C Tables 4.2.6.8 and 6.1.1.4'
Ag Ag -0.8971 1.1015 'International Tables Vol C Tables 4.2.6.8 and 6.1.1.4'

loop_
_geom_angle_atom_site_label_1
_geom_angle_atom_site_label_2
_geom_angle_atom_site_label_3
_geom_angle
C68 Ag3 C2 170.04(12)
C68 Ag3 Ag2 58.16(8)
C2 Ag3 Ag2 112.62(9)
C3 Ag1 C1 162.73(11)
C3 Ag1 Ag2 98.12(8)
C1 Ag1 Ag2 99.02(8)
C3 Ag1 Ag4 87.62(8)
C1 Ag1 Ag4 101.84(8)
Ag2 Ag1 Ag4 63.927(12)
C67 Ag2 C69 161.82(11)
C67 Ag2 Ag1 100.62(8)
C69 Ag2 Ag1 97.40(8)
C67 Ag2 Ag3 102.90(8)
C69 Ag2 Ag3 87.16(8)
Ag1 Ag2 Ag3 64.093(11)
C70 Ag4 C4 173.34(12)
C70 Ag4 Ag1 115.07(8)
C4 Ag4 Ag1 58.81(8)
C86 C85 C91 118.6(3)
C86 C85 C84 122.2(3)
C91 C85 C84 119.1(3)
C20 C19 C24 117.8(3)
C20 C19 C17 124.1(3)
C24 C19 C17 118.1(3)
C63 C62 C61 119.7(3)
C63 C62 H62 120.1
C61 C62 H62 120.1
C89 C88 C87 119.3(3)
C89 C88 H88 120.3
C87 C88 H88 120.3
C66 C61 C62 119.8(3)
C66 C61 C14 121.9(3)
C62 C61 C14 118.3(3)
C64 C65 C66 119.7(3)
C64 C65 H65 120.2
C66 C65 H65 120.2
C63 C64 C65 120.3(3)
C63 C64 H64 119.9
C65 C64 H64 119.9
C88 C89 C91 120.5(3)
C88 C89 H89 119.7
C91 C89 H89 119.7
C85 C86 C87 120.4(3)
C85 C86 H86 119.8
C87 C86 H86 119.8
C61 C66 C65 120.0(3)
C61 C66 H66 120.0
C65 C66 H66 120.0
C19 C24 C23 120.5(3)
C19 C24 H24 119.8
C23 C24 H24 119.8
C21 C22 C23 119.2(3)
C21 C22 H22 120.4
C23 C22 H22 120.4
C88 C87 C86 120.3(3)
C88 C87 H87 119.8
C86 C87 H87 119.8
C19 C20 C21 121.3(3)
C19 C20 H20 119.3
C21 C20 H20 119.3
C89 C91 C85 120.7(3)
C89 C91 H91 119.7
C85 C91 H91 119.7
C22 C23 C24 120.8(3)
C22 C23 H23 119.6
C24 C23 H23 119.6
C64 C63 C62 120.6(3)
C64 C63 H63 119.7
C62 C63 H63 119.7
C22 C21 C20 120.3(3)
C22 C21 H21 119.9
C20 C21 H21 119.9
C97 C92 C93 119.5(3)
C97 C92 C83 121.8(3)
C93 C92 C83 118.7(3)
C96 C97 C92 120.0(3)
C96 C97 H97 120.0
C92 C97 H97 120.0
C94 C93 C92 119.8(3)
C94 C93 H93 120.1
C92 C93 H93 120.1
C94 C95 C96 120.3(3)
C94 C95 H95 119.9
C96 C95 H95 119.9
C95 C94 C93 120.3(3)
C95 C94 H94 119.8
C93 C94 H94 119.8
C97 C96 C95 120.1(3)
C97 C96 H96 119.9
C95 C96 H96 119.9
C133 C128 C129 119.5(3)
C133 C128 C81 120.3(3)
C129 C128 C81 120.2(3)
C128 C133 C132 119.7(3)
C128 C133 H133 120.2
C132 C133 H133 120.2
C130 C129 C128 120.9(3)
C130 C129 H129 119.5
C128 C129 H129 119.5
C133 C132 C131 120.5(3)
C133 C132 H132 119.7
C131 C132 H132 119.7
C130 C131 C132 119.4(3)
C130 C131 H131 120.3
C132 C131 H131 120.3
C129 C130 C131 120.0(3)
C129 C130 H130 120.0
C131 C130 H130 120.0
C99 C98 C103 119.6(3)
C99 C98 C73 122.1(3)
C103 C98 C73 118.3(3)
C102 C103 C98 119.6(3)
C102 C103 H103 120.2
C98 C103 H103 120.2
C102 C101 C100 120.6(3)
C102 C101 H101 119.7
C100 C101 H101 119.7
C98 C99 C100 120.2(3)
C98 C99 H99 119.9
C100 C99 H99 119.9
C101 C100 C99 119.8(3)
C101 C100 H100 120.1
C99 C100 H100 120.1
C101 C102 C103 120.3(3)
C101 C102 H102 119.9
C103 C102 H102 119.9
C121 C120 C119 120.2(3)
C121 C120 H120 119.9
C119 C120 H120 119.9
C117 C116 C121 119.4(3)
C117 C116 C77 118.3(3)
C121 C116 C77 122.3(3)
C120 C121 C116 120.1(3)
C120 C121 H121 120.0
C116 C121 H121 120.0
C118 C119 C120 120.2(3)
C118 C119 H119 119.9
C120 C119 H119 119.9
C118 C117 C116 120.2(3)
C118 C117 H117 119.9
C116 C117 H117 119.9
C117 C118 C119 120.0(3)
C117 C118 H118 120.0
C119 C118 H118 120.0
C41 C40 C39 120.6(3)
C41 C40 H40 119.7
C39 C40 H40 119.7
C40 C39 C38 119.8(3)
C40 C39 H39 120.1
C38 C39 H39 120.1
C37 C38 C39 120.1(3)
C37 C38 H38 119.9
C39 C38 H38 119.9
C42 C37 C38 119.2(3)
C42 C37 C7 120.3(3)
C38 C37 C7 120.4(3)
C40 C41 C42 119.5(3)
C40 C41 H41 120.3
C42 C41 H41 120.3
C37 C42 C41 120.7(3)
C37 C42 H42 119.6
C41 C42 H42 119.6
C115 C110 C111 118.6(3)
C115 C110 C76 121.3(3)
C111 C110 C76 120.0(3)
C114 C115 C110 120.4(3)
C114 C115 H115 119.8
C110 C115 H115 119.8
C112 C111 C110 121.0(3)
C112 C111 H111 119.5
C110 C111 H111 119.5
C112 C113 C114 120.0(3)
C112 C113 H113 120.0
C114 C113 H113 120.0
C115 C114 C113 120.2(3)
C115 C114 H114 119.9
C113 C114 H114 119.9
C25 C30 C29 119.9(3)
C25 C30 H30 120.0
C29 C30 H30 120.0
C26 C25 C30 119.8(3)
C26 C25 C18 118.5(3)
C30 C25 C18 121.7(3)
C28 C29 C30 120.3(3)
C28 C29 H29 119.9
C30 C29 H29 119.9
C25 C26 C27 119.8(3)
C25 C26 H26 120.1
C27 C26 H26 120.1
C28 C27 C26 120.1(3)
C28 C27 H27 120.0
C26 C27 H27 120.0
C27 C28 C29 120.1(3)
C27 C28 H28 120.0
C29 C28 H28 120.0
C105 C104 C109 119.6(3)
C105 C104 C74 119.4(3)
C109 C104 C74 120.9(3)
C104 C105 C106 119.5(3)
C104 C105 H105 120.2
C106 C105 H105 120.2
C104 C109 C108 120.1(3)
C104 C109 H109 120.0
C108 C109 H109 120.0
C107 C108 C109 120.2(3)
C107 C108 H108 119.9
C109 C108 H108 119.9
C108 C107 C106 119.8(3)
C108 C107 H107 120.1
C106 C107 H107 120.1
C107 C106 C105 120.8(3)
C107 C106 H106 119.6
C105 C106 H106 119.6
C123 C122 C127 119.2(3)
C123 C122 C80 119.8(3)
C127 C122 C80 120.9(3)
C122 C127 C126 119.8(3)
C122 C127 H127 120.1
C126 C127 H127 120.1
C125 C126 C127 120.3(3)
C125 C126 H126 119.8
C127 C126 H126 119.8
C122 C123 C124 121.0(3)
C122 C123 H123 119.5
C124 C123 H123 119.5
C126 C125 C124 120.0(3)
C126 C125 H125 120.0
C124 C125 H125 120.0
C125 C124 C123 119.6(3)
C125 C124 H124 120.2
C123 C124 H124 120.2
C33 C32 C31 120.8(3)
C33 C32 H32 119.6
C31 C32 H32 119.6
C31 C36 C35 119.3(3)
C31 C36 H36 120.4
C35 C36 H36 120.4
C36 C31 C32 119.3(3)
C36 C31 C6 119.1(3)
C32 C31 C6 121.5(3)
C35 C34 C33 119.5(3)
C35 C34 H34 120.2
C33 C34 H34 120.2
C32 C33 C34 120.2(3)
C32 C33 H33 119.9
C34 C33 H33 119.9
C34 C35 C36 120.9(3)
C34 C35 H35 119.6
C36 C35 H35 119.6
C48 C43 C44 119.1(3)
C48 C43 C10 118.9(3)
C44 C43 C10 121.9(3)
C44 C45 C46 120.0(4)
C44 C45 H45 120.0
C46 C45 H45 120.0
C43 C48 C47 120.0(3)
C43 C48 H48 120.0
C47 C48 H48 120.0
C45 C44 C43 120.4(3)
C45 C44 H44 119.8
C43 C44 H44 119.8
C47 C46 C45 119.7(3)
C47 C46 H46 120.2
C45 C46 H46 120.2
C46 C47 C48 120.8(4)
C46 C47 H47 119.6
C48 C47 H47 119.6
C113 C112 C111 119.8(4)
C113 C112 H112 120.1
C111 C112 H112 120.1
C60 C55 C56 119.2(3)
C60 C55 C13 119.7(3)
C56 C55 C13 120.9(3)
C55 C60 C59 119.5(3)
C55 C60 H60 120.3
C59 C60 H60 120.3
C58 C59 C60 120.7(3)
C58 C59 H59 119.6
C60 C59 H59 119.6
C56 C57 C58 119.6(4)
C56 C57 H57 120.2
C58 C57 H57 120.2
C59 C58 C57 120.3(3)
C59 C58 H58 119.8
C57 C58 H58 119.8
C57 C56 C55 120.8(3)
C57 C56 H56 119.6
C55 C56 H56 119.6
C14 C13 N7 105.9(3)
C14 C13 C55 129.0(3)
N7 C13 C55 124.9(3)
C13 C14 N8 105.7(3)
C13 C14 C61 128.0(3)
N8 C14 C61 125.8(3)
N8 C4 N7 104.2(3)
N8 C4 Ag4 125.7(2)
N7 C4 Ag4 130.1(2)
C4 N8 C14 112.8(3)
C4 N8 C15 121.7(3)
C14 N8 C15 125.4(3)
C4 N7 C13 111.4(3)
C4 N7 C12 122.7(3)
C13 N7 C12 125.9(3)
C3 N6 C11 112.6(3)
C3 N6 C12 125.3(3)
C11 N6 C12 120.0(2)
C3 N5 C10 111.8(3)
C3 N5 C9 124.5(3)
C10 N5 C9 123.6(2)
N6 C3 N5 103.5(3)
N6 C3 Ag1 126.5(2)
N5 C3 Ag1 128.2(2)
C10 C11 N6 105.7(3)
C10 C11 C49 130.8(3)
N6 C11 C49 123.4(3)
C54 C49 C50 119.5(3)
C54 C49 C11 120.1(3)
C50 C49 C11 120.4(3)
C11 C10 N5 106.2(3)
C11 C10 C43 131.4(3)
N5 C10 C43 122.2(3)
C49 C54 C53 120.2(4)
C49 C54 H54 119.9
C53 C54 H54 119.9
C49 C50 C51 119.2(4)
C49 C50 H50 120.4
C51 C50 H50 120.4
C52 C51 C50 121.3(4)
C52 C51 H51 119.4
C50 C51 H51 119.4
C52 C53 C54 120.3(4)
C52 C53 H53 119.9
C54 C53 H53 119.9
C51 C52 C53 119.6(4)
C51 C52 H52 120.2
C53 C52 H52 120.2
N7 C12 N6 112.8(2)
N7 C12 H12A 109.0
N6 C12 H12A 109.0
N7 C12 H12B 109.0
N6 C12 H12B 109.0
H12A C12 H12B 107.8
N1 C16 C15 115.0(2)
N1 C16 H16A 108.5
C15 C16 H16A 108.5
N1 C16 H16B 108.5
C15 C16 H16B 108.5
H16A C16 H16B 107.5
N8 C15 C16 113.1(2)
N8 C15 H15A 109.0
C16 C15 H15A 109.0
N8 C15 H15B 109.0
C16 C15 H15B 109.0
H15A C15 H15B 107.8
C18 C17 N1 105.9(3)
C18 C17 C19 128.6(3)
N1 C17 C19 125.3(3)
C17 C18 N2 106.5(3)
C17 C18 C25 129.6(3)
N2 C18 C25 123.9(3)
N2 C1 N1 103.6(3)
N2 C1 Ag1 126.8(2)
N1 C1 Ag1 129.1(2)
C1 N2 C18 112.0(3)
C1 N2 C5 127.5(3)
C18 N2 C5 120.4(2)
C1 N1 C17 111.9(2)
C1 N1 C16 123.7(3)
C17 N1 C16 124.3(3)
N3 C5 N2 114.2(2)
N3 C5 H5A 108.7
N2 C5 H5A 108.7
N3 C5 H5B 108.7
N2 C5 H5B 108.7
H5A C5 H5B 107.6
C83 C84 N10 106.4(3)
C83 C84 C85 128.5(3)
N10 C84 C85 124.9(3)
C84 C83 N9 106.4(3)
C84 C83 C92 128.7(3)
N9 C83 C92 124.9(3)
N9 C67 N10 103.8(3)
N9 C67 Ag2 128.0(2)
N10 C67 Ag2 127.7(2)
C67 N10 C84 111.5(3)
C67 N10 C71 123.9(2)
C84 N10 C71 124.5(3)
C67 N9 C83 112.0(3)
C67 N9 C82 127.9(3)
C83 N9 C82 119.8(2)
C73 C74 N12 105.9(3)
C73 C74 C104 129.0(3)
N12 C74 C104 125.1(3)
C74 C73 N11 106.3(3)
C74 C73 C98 128.5(3)
N11 C73 C98 124.9(3)
N11 C68 N12 103.7(3)
N11 C68 Ag3 125.8(2)
N12 C68 Ag3 130.5(2)
C68 N12 C74 112.2(3)
C68 N12 C75 122.4(3)
C74 N12 C75 125.4(3)
C68 N11 C73 111.9(3)
C68 N11 C72 121.7(3)
C73 N11 C72 126.2(3)
N10 C71 C72 114.4(2)
N10 C71 H71A 108.7
C72 C71 H71A 108.7
N10 C71 H71B 108.7
C72 C71 H71B 108.7
H71A C71 H71B 107.6
N11 C72 C71 112.5(2)
N11 C72 H72A 109.1
C71 C72 H72A 109.1
N11 C72 H72B 109.1
C71 C72 H72B 109.1
H72A C72 H72B 107.8
N12 C75 N13 113.1(2)
N12 C75 H75A 109.0
N13 C75 H75A 109.0
N12 C75 H75B 109.0
N13 C75 H75B 109.0
H75A C75 H75B 107.8
F12 P2 F10 90.54(15)
F12 P2 F9 179.47(18)
F10 P2 F9 89.34(14)
F12 P2 F11 90.12(15)
F10 P2 F11 90.14(13)
F9 P2 F11 90.39(15)
F12 P2 F8 90.10(14)
F10 P2 F8 90.35(13)
F9 P2 F8 89.38(14)
F11 P2 F8 179.45(15)
F12 P2 F7 90.95(16)
F10 P2 F7 178.46(16)
F9 P2 F7 89.17(15)
F11 P2 F7 89.46(14)
F8 P2 F7 90.04(13)
F17 P3 F15 90.73(13)
F17 P3 F16 90.53(13)
F15 P3 F16 89.82(13)
F17 P3 F18 89.91(13)
F15 P3 F18 179.23(15)
F16 P3 F18 90.60(13)
F17 P3 F14 178.12(13)
F15 P3 F14 89.75(13)
F16 P3 F14 91.30(13)
F18 P3 F14 89.60(13)
F17 P3 F13 88.89(13)
F15 P3 F13 89.47(13)
F16 P3 F13 179.08(15)
F18 P3 F13 90.12(13)
F14 P3 F13 89.29(13)
C76 C77 N14 106.6(3)
C76 C77 C116 130.1(3)
N14 C77 C116 123.0(3)
C77 C76 N13 106.0(3)
C77 C76 C110 129.9(3)
N13 C76 C110 124.0(3)
N13 C69 N14 103.5(3)
N13 C69 Ag2 126.5(2)
N14 C69 Ag2 127.8(2)
C69 N13 C76 112.2(3)
C69 N13 C75 125.7(3)
C76 N13 C75 120.4(2)
C69 N14 C77 111.7(3)
C69 N14 C78 124.4(3)
C77 N14 C78 123.9(3)
N14 C78 C79 113.0(2)
N14 C78 H78A 109.0
C79 C78 H78A 109.0
N14 C78 H78B 109.0
C79 C78 H78B 109.0
H78A C78 H78B 107.8
N15 C79 C78 110.6(2)
N15 C79 H79A 109.5
C78 C79 H79A 109.5
N15 C79 H79B 109.5
C78 C79 H79B 109.5
H79A C79 H79B 108.1
C70 N15 C80 112.3(3)
C70 N15 C79 121.6(3)
C80 N15 C79 126.0(3)
C81 C80 N15 106.6(3)
C81 C80 C122 129.8(3)
N15 C80 C122 123.5(3)
C80 C81 N16 105.8(3)
C80 C81 C128 130.6(3)
N16 C81 C128 123.4(3)
C7 C6 N3 106.0(3)
C7 C6 C31 129.7(3)
N3 C6 C31 124.1(3)
C6 C7 N4 105.8(3)
C6 C7 C37 130.9(3)
N4 C7 C37 123.3(3)
N5 C9 C8 112.4(2)
N5 C9 H9A 109.1
C8 C9 H9A 109.1
N5 C9 H9B 109.1
C8 C9 H9B 109.1
H9A C9 H9B 107.9
N4 C8 C9 110.7(2)
N4 C8 H8A 109.5
C9 C8 H8A 109.5
N4 C8 H8B 109.5
C9 C8 H8B 109.5
H8A C8 H8B 108.1
C2 N4 C7 112.1(3)
C2 N4 C8 121.3(3)
C7 N4 C8 126.4(2)
C2 N3 C6 112.0(3)
C2 N3 C5 121.0(3)
C6 N3 C5 126.2(3)
C70 N16 C81 112.0(3)
C70 N16 C82 121.1(3)
C81 N16 C82 126.4(3)
N4 C2 N3 104.1(3)
N4 C2 Ag3 125.8(2)
N3 C2 Ag3 129.8(2)
N15 C70 N16 103.3(3)
N15 C70 Ag4 125.1(2)
N16 C70 Ag4 131.4(2)
N16 C82 N9 114.4(2)
N16 C82 H82A 108.7
N9 C82 H82A 108.7
N16 C82 H82B 108.7
N9 C82 H82B 108.7
H82A C82 H82B 107.6
F19 P4 F20 97.7(5)
F19 P4 F22 173.9(5)
F20 P4 F22 88.3(4)
F19 P4 F23 89.1(4)
F20 P4 F23 173.2(4)
F22 P4 F23 84.9(3)
F19 P4 F24 90.5(3)
F20 P4 F24 90.3(2)
F22 P4 F24 90.0(3)
F23 P4 F24 89.4(2)
F19 P4 F21 89.6(3)
F20 P4 F21 90.1(2)
F22 P4 F21 89.8(3)
F23 P4 F21 90.22(19)
F24 P4 F21 179.6(2)
F5 P1 F3 91.49(19)
F5 P1 F4 89.91(19)
F3 P1 F4 178.60(17)
F5 P1 F1 179.13(19)
F3 P1 F1 89.34(15)
F4 P1 F1 89.26(15)
F5 P1 F2 90.98(16)
F3 P1 F2 90.74(14)
F4 P1 F2 89.25(14)
F1 P1 F2 89.26(14)
F5 P1 F6 90.80(16)
F3 P1 F6 89.39(14)
F4 P1 F6 90.58(14)
F1 P1 F6 88.95(14)
F2 P1 F6 178.21(15)

loop_
_geom_bond_atom_site_label_1
_geom_bond_atom_site_label_2
_geom_bond_distance
Ag3 C68 2.095(3)
Ag3 C2 2.099(3)
Ag3 Ag2 3.3400(5)
Ag1 C3 2.144(3)
Ag1 C1 2.143(3)
Ag1 Ag2 3.1484(5)
Ag1 Ag4 3.2897(5)
Ag2 C67 2.137(3)
Ag2 C69 2.139(3)
Ag4 C70 2.077(3)
Ag4 C4 2.092(3)
C85 C86 1.396(5)
C85 C91 1.382(5)
C85 C84 1.480(4)
C19 C20 1.380(5)
C19 C24 1.398(4)
C19 C17 1.477(4)
C62 C63 1.383(5)
C62 C61 1.394(5)
C62 H62 0.9500
C88 C89 1.381(5)
C88 C87 1.381(5)
C88 H88 0.9500
C61 C66 1.393(5)
C61 C14 1.472(4)
C65 C64 1.386(5)
C65 C66 1.394(5)
C65 H65 0.9500
C64 C63 1.380(5)
C64 H64 0.9500
C89 C91 1.386(5)
C89 H89 0.9500
C86 C87 1.388(5)
C86 H86 0.9500
C66 H66 0.9500
C24 C23 1.384(5)
C24 H24 0.9500
C22 C21 1.379(5)
C22 C23 1.367(5)
C22 H22 0.9500
C87 H87 0.9500
C20 C21 1.381(5)
C20 H20 0.9500
C91 H91 0.9500
C23 H23 0.9500
C63 H63 0.9500
C21 H21 0.9500
C92 C97 1.391(4)
C92 C93 1.391(5)
C92 C83 1.471(4)
C97 C96 1.382(5)
C97 H97 0.9500
C93 C94 1.395(5)
C93 H93 0.9500
C95 C94 1.363(5)
C95 C96 1.389(5)
C95 H95 0.9500
C94 H94 0.9500
C96 H96 0.9500
C128 C133 1.395(4)
C128 C129 1.390(5)
C128 C81 1.478(4)
C133 C132 1.394(5)
C133 H133 0.9500
C129 C130 1.378(5)
C129 H129 0.9500
C132 C131 1.390(5)
C132 H132 0.9500
C131 C130 1.398(5)
C131 H131 0.9500
C130 H130 0.9500
C98 C99 1.394(4)
C98 C103 1.397(4)
C98 C73 1.475(4)
C103 C102 1.395(5)
C103 H103 0.9500
C101 C102 1.373(5)
C101 C100 1.385(5)
C101 H101 0.9500
C99 C100 1.388(5)
C99 H99 0.9500
C100 H100 0.9500
C102 H102 0.9500
C120 C121 1.379(5)
C120 C119 1.387(5)
C120 H120 0.9500
C116 C117 1.389(5)
C116 C121 1.400(4)
C116 C77 1.483(4)
C121 H121 0.9500
C119 C118 1.383(5)
C119 H119 0.9500
C117 C118 1.389(5)
C117 H117 0.9500
C118 H118 0.9500
C40 C41 1.371(5)
C40 C39 1.388(5)
C40 H40 0.9500
C39 C38 1.391(5)
C39 H39 0.9500
C38 C37 1.392(4)
C38 H38 0.9500
C37 C42 1.384(4)
C37 C7 1.473(4)
C41 C42 1.400(5)
C41 H41 0.9500
C42 H42 0.9500
C110 C115 1.389(4)
C110 C111 1.393(5)
C110 C76 1.478(4)
C115 C114 1.388(5)
C115 H115 0.9500
C111 C112 1.387(5)
C111 H111 0.9500
C113 C112 1.375(5)
C113 C114 1.386(5)
C113 H113 0.9500
C114 H114 0.9500
C30 C25 1.393(4)
C30 C29 1.384(5)
C30 H30 0.9500
C25 C26 1.391(5)
C25 C18 1.474(4)
C29 C28 1.383(5)
C29 H29 0.9500
C26 C27 1.391(5)
C26 H26 0.9500
C27 C28 1.384(5)
C27 H27 0.9500
C28 H28 0.9500
C104 C105 1.392(5)
C104 C109 1.390(4)
C104 C74 1.479(4)
C105 C106 1.394(5)
C105 H105 0.9500
C109 C108 1.392(5)
C109 H109 0.9500
C108 C107 1.382(5)
C108 H108 0.9500
C107 C106 1.376(5)
C107 H107 0.9500
C106 H106 0.9500
C122 C123 1.382(5)
C122 C127 1.395(5)
C122 C80 1.485(4)
C127 C126 1.396(5)
C127 H127 0.9500
C126 C125 1.377(5)
C126 H126 0.9500
C123 C124 1.385(5)
C123 H123 0.9500
C125 C124 1.390(5)
C125 H125 0.9500
C124 H124 0.9500
C32 C33 1.381(5)
C32 C31 1.385(4)
C32 H32 0.9500
C36 C31 1.396(4)
C36 C35 1.393(5)
C36 H36 0.9500
C31 C6 1.476(4)
C34 C35 1.380(5)
C34 C33 1.382(5)
C34 H34 0.9500
C33 H33 0.9500
C35 H35 0.9500
C43 C48 1.390(5)
C43 C44 1.399(5)
C43 C10 1.485(4)
C45 C44 1.379(5)
C45 C46 1.390(6)
C45 H45 0.9500
C48 C47 1.381(5)
C48 H48 0.9500
C44 H44 0.9500
C46 C47 1.379(6)
C46 H46 0.9500
C47 H47 0.9500
C112 H112 0.9500
C55 C60 1.389(5)
C55 C56 1.393(5)
C55 C13 1.473(4)
C60 C59 1.397(5)
C60 H60 0.9500
C59 C58 1.360(6)
C59 H59 0.9500
C57 C56 1.377(5)
C57 C58 1.389(5)
C57 H57 0.9500
C58 H58 0.9500
C56 H56 0.9500
C13 C14 1.363(4)
C13 N7 1.404(4)
C14 N8 1.393(4)
C4 N8 1.336(4)
C4 N7 1.357(4)
N8 C15 1.470(4)
N7 C12 1.448(4)
N6 C3 1.352(4)
N6 C11 1.401(4)
N6 C12 1.487(4)
N5 C3 1.358(4)
N5 C10 1.406(4)
N5 C9 1.454(4)
C11 C10 1.356(4)
C11 C49 1.482(4)
C49 C54 1.392(5)
C49 C50 1.388(5)
C54 C53 1.389(5)
C54 H54 0.9500
C50 C51 1.394(5)
C50 H50 0.9500
C51 C52 1.373(6)
C51 H51 0.9500
C53 C52 1.375(6)
C53 H53 0.9500
C52 H52 0.9500
C12 H12A 0.9900
C12 H12B 0.9900
C16 N1 1.461(4)
C16 C15 1.518(4)
C16 H16A 0.9900
C16 H16B 0.9900
C15 H15A 0.9900
C15 H15B 0.9900
C17 C18 1.358(4)
C17 N1 1.406(4)
C18 N2 1.399(4)
C1 N2 1.362(4)
C1 N1 1.364(4)
N2 C5 1.477(4)
C5 N3 1.438(4)
C5 H5A 0.9900
C5 H5B 0.9900
C84 C83 1.357(4)
C84 N10 1.406(4)
C83 N9 1.403(4)
C67 N9 1.361(4)
C67 N10 1.370(4)
N10 C71 1.457(4)
N9 C82 1.472(4)
C74 C73 1.359(4)
C74 N12 1.398(4)
C73 N11 1.398(4)
C68 N11 1.357(4)
C68 N12 1.359(4)
N12 C75 1.441(4)
N11 C72 1.466(4)
C71 C72 1.525(4)
C71 H71A 0.9900
C71 H71B 0.9900
C72 H72A 0.9900
C72 H72B 0.9900
C75 N13 1.477(4)
C75 H75A 0.9900
C75 H75B 0.9900
P2 F12 1.577(3)
P2 F10 1.589(2)
P2 F9 1.590(2)
P2 F11 1.594(3)
P2 F8 1.602(2)
P2 F7 1.599(2)
P3 F17 1.596(2)
P3 F15 1.597(2)
P3 F16 1.599(2)
P3 F18 1.607(2)
P3 F14 1.607(2)
P3 F13 1.609(2)
C77 C76 1.356(4)
C77 N14 1.388(4)
C76 N13 1.392(4)
C69 N13 1.355(4)
C69 N14 1.365(4)
N14 C78 1.455(4)
C78 C79 1.521(4)
C78 H78A 0.9900
C78 H78B 0.9900
C79 N15 1.472(4)
C79 H79A 0.9900
C79 H79B 0.9900
N15 C70 1.348(4)
N15 C80 1.394(4)
C80 C81 1.350(4)
C81 N16 1.397(4)
C6 C7 1.370(4)
C6 N3 1.390(4)
C7 N4 1.401(4)
C9 C8 1.534(4)
C9 H9A 0.9900
C9 H9B 0.9900
C8 N4 1.457(4)
C8 H8A 0.9900
C8 H8B 0.9900
N4 C2 1.343(4)
N3 C2 1.362(4)
N16 C70 1.369(4)
N16 C82 1.452(4)
C82 H82A 0.9900
C82 H82B 0.9900
P4 F19 1.488(4)
P4 F20 1.523(4)
P4 F22 1.553(4)
P4 F23 1.574(4)
P4 F24 1.575(3)
P4 F21 1.585(3)
P1 F5 1.568(3)
P1 F3 1.585(3)
P1 F4 1.589(3)
P1 F1 1.597(2)
P1 F2 1.602(2)
P1 F6 1.599(2)

loop_
_geom_torsion_atom_site_label_1
_geom_torsion_atom_site_label_2
_geom_torsion_atom_site_label_3
_geom_torsion_atom_site_label_4
_geom_torsion
C3 Ag1 Ag2 C67 163.37(12)
C1 Ag1 Ag2 C67 -18.77(12)
Ag4 Ag1 Ag2 C67 80.06(8)
C3 Ag1 Ag2 C69 -14.15(12)
C1 Ag1 Ag2 C69 163.71(11)
Ag4 Ag1 Ag2 C69 -97.46(8)
C3 Ag1 Ag2 Ag3 -97.34(8)
C1 Ag1 Ag2 Ag3 80.52(8)
Ag4 Ag1 Ag2 Ag3 179.353(9)
C68 Ag3 Ag2 C67 -79.38(13)
C2 Ag3 Ag2 C67 104.86(12)
C68 Ag3 Ag2 C69 85.31(13)
C2 Ag3 Ag2 C69 -90.45(12)
C68 Ag3 Ag2 Ag1 -175.06(10)
C2 Ag3 Ag2 Ag1 9.18(9)
C3 Ag1 Ag4 C70 -91.21(12)
C1 Ag1 Ag4 C70 103.37(12)
Ag2 Ag1 Ag4 C70 9.02(9)
C3 Ag1 Ag4 C4 85.84(13)
C1 Ag1 Ag4 C4 -79.58(13)
Ag2 Ag1 Ag4 C4 -173.93(10)
C63 C62 C61 C66 -0.6(5)
C63 C62 C61 C14 178.8(3)
C66 C65 C64 C63 0.0(5)
C87 C88 C89 C91 2.8(6)
C91 C85 C86 C87 3.0(5)
C84 C85 C86 C87 -179.3(3)
C62 C61 C66 C65 0.3(5)
C14 C61 C66 C65 -179.0(3)
C64 C65 C66 C61 0.0(5)
C20 C19 C24 C23 -0.6(5)
C17 C19 C24 C23 -179.8(3)
C89 C88 C87 C86 -1.3(6)
C85 C86 C87 C88 -1.6(6)
C24 C19 C20 C21 2.3(6)
C17 C19 C20 C21 -178.5(4)
C88 C89 C91 C85 -1.3(6)
C86 C85 C91 C89 -1.6(5)
C84 C85 C91 C89 -179.4(3)
C21 C22 C23 C24 2.8(6)
C19 C24 C23 C22 -2.0(6)
C65 C64 C63 C62 -0.3(5)
C61 C62 C63 C64 0.6(5)
C23 C22 C21 C20 -1.1(6)
C19 C20 C21 C22 -1.6(6)
C93 C92 C97 C96 -0.5(5)
C83 C92 C97 C96 176.8(3)
C97 C92 C93 C94 0.5(5)
C83 C92 C93 C94 -176.8(3)
C96 C95 C94 C93 -0.3(6)
C92 C93 C94 C95 -0.2(6)
C92 C97 C96 C95 0.0(5)
C94 C95 C96 C97 0.3(6)
C129 C128 C133 C132 0.6(5)
C81 C128 C133 C132 -178.5(3)
C133 C128 C129 C130 0.0(5)
C81 C128 C129 C130 179.1(3)
C128 C133 C132 C131 -0.3(5)
C133 C132 C131 C130 -0.7(6)
C128 C129 C130 C131 -1.0(5)
C132 C131 C130 C129 1.3(6)
C99 C98 C103 C102 -0.3(5)
C73 C98 C103 C102 177.8(3)
C103 C98 C99 C100 -0.1(5)
C73 C98 C99 C100 -178.1(3)
C102 C101 C100 C99 -1.0(5)
C98 C99 C100 C101 0.8(5)
C100 C101 C102 C103 0.6(5)
C98 C103 C102 C101 0.1(5)
C119 C120 C121 C116 -0.6(5)
C117 C116 C121 C120 -0.2(5)
C77 C116 C121 C120 177.9(3)
C121 C120 C119 C118 1.0(6)
C121 C116 C117 C118 0.6(5)
C77 C116 C117 C118 -177.6(3)
C116 C117 C118 C119 -0.1(5)
C120 C119 C118 C117 -0.7(6)
C41 C40 C39 C38 0.3(5)
C40 C39 C38 C37 -1.1(5)
C39 C38 C37 C42 1.2(5)
C39 C38 C37 C7 178.4(3)
C39 C40 C41 C42 0.5(5)
C38 C37 C42 C41 -0.5(5)
C7 C37 C42 C41 -177.7(3)
C40 C41 C42 C37 -0.4(5)
C111 C110 C115 C114 -0.6(5)
C76 C110 C115 C114 178.3(3)
C115 C110 C111 C112 -0.2(5)
C76 C110 C111 C112 -179.1(3)
C110 C115 C114 C113 1.0(5)
C112 C113 C114 C115 -0.4(6)
C29 C30 C25 C26 -0.8(5)
C29 C30 C25 C18 177.6(3)
C25 C30 C29 C28 1.0(6)
C30 C25 C26 C27 0.1(5)
C18 C25 C26 C27 -178.4(3)
C25 C26 C27 C28 0.5(6)
C26 C27 C28 C29 -0.4(6)
C30 C29 C28 C27 -0.3(6)
C109 C104 C105 C106 1.7(5)
C74 C104 C105 C106 178.2(3)
C105 C104 C109 C108 -1.2(5)
C74 C104 C109 C108 -177.6(3)
C104 C109 C108 C107 0.1(6)
C109 C108 C107 C106 0.5(6)
C108 C107 C106 C105 0.0(6)
C104 C105 C106 C107 -1.1(6)
C123 C122 C127 C126 0.1(5)
C80 C122 C127 C126 178.1(3)
C122 C127 C126 C125 -1.3(5)
C127 C122 C123 C124 0.5(5)
C80 C122 C123 C124 -177.4(3)
C127 C126 C125 C124 1.8(5)
C126 C125 C124 C123 -1.2(5)
C122 C123 C124 C125 0.0(5)
C35 C36 C31 C32 -0.5(5)
C35 C36 C31 C6 178.2(3)
C33 C32 C31 C36 1.7(5)
C33 C32 C31 C6 -177.0(3)
C31 C32 C33 C34 -1.9(5)
C35 C34 C33 C32 1.1(6)
C33 C34 C35 C36 0.1(6)
C31 C36 C35 C34 -0.3(6)
C44 C43 C48 C47 0.0(5)
C10 C43 C48 C47 -177.0(3)
C46 C45 C44 C43 1.0(5)
C48 C43 C44 C45 -1.2(5)
C10 C43 C44 C45 175.7(3)
C44 C45 C46 C47 0.5(6)
C45 C46 C47 C48 -1.7(6)
C43 C48 C47 C46 1.5(6)
C114 C113 C112 C111 -0.5(6)
C110 C111 C112 C113 0.8(6)
C56 C55 C60 C59 0.6(5)
C13 C55 C60 C59 175.9(3)
C55 C60 C59 C58 -0.4(6)
C60 C59 C58 C57 0.0(6)
C56 C57 C58 C59 0.1(6)
C58 C57 C56 C55 0.1(6)
C60 C55 C56 C57 -0.5(5)
C13 C55 C56 C57 -175.7(3)
C60 C55 C13 C14 -62.1(5)
C56 C55 C13 C14 113.1(4)
C60 C55 C13 N7 121.9(3)
C56 C55 C13 N7 -62.9(4)
N7 C13 C14 N8 0.1(3)
C55 C13 C14 N8 -176.5(3)
N7 C13 C14 C61 172.1(3)
C55 C13 C14 C61 -4.4(5)
C66 C61 C14 C13 126.6(4)
C62 C61 C14 C13 -52.8(5)
C66 C61 C14 N8 -62.9(4)
C62 C61 C14 N8 117.7(3)
C70 Ag4 C4 N8 119.6(10)
Ag1 Ag4 C4 N8 95.9(3)
C70 Ag4 C4 N7 -58.1(11)
Ag1 Ag4 C4 N7 -81.9(3)
N7 C4 N8 C14 0.0(3)
Ag4 C4 N8 C14 -178.3(2)
N7 C4 N8 C15 -177.0(2)
Ag4 C4 N8 C15 4.8(4)
C13 C14 N8 C4 0.0(3)
C61 C14 N8 C4 -172.3(3)
C13 C14 N8 C15 176.8(3)
C61 C14 N8 C15 4.5(5)
N8 C4 N7 C13 0.1(3)
Ag4 C4 N7 C13 178.2(2)
N8 C4 N7 C12 178.1(2)
Ag4 C4 N7 C12 -3.8(4)
C14 C13 N7 C4 -0.1(3)
C55 C13 N7 C4 176.6(3)
C14 C13 N7 C12 -178.0(3)
C55 C13 N7 C12 -1.3(5)
C11 N6 C3 N5 0.0(3)
C12 N6 C3 N5 -163.7(3)
C11 N6 C3 Ag1 -165.8(2)
C12 N6 C3 Ag1 30.5(4)
C10 N5 C3 N6 -0.4(3)
C9 N5 C3 N6 -178.8(3)
C10 N5 C3 Ag1 165.0(2)
C9 N5 C3 Ag1 -13.4(4)
C1 Ag1 C3 N6 61.0(5)
Ag2 Ag1 C3 N6 -126.1(2)
Ag4 Ag1 C3 N6 -62.9(3)
C1 Ag1 C3 N5 -101.3(4)
Ag2 Ag1 C3 N5 71.5(3)
Ag4 Ag1 C3 N5 134.8(3)
C3 N6 C11 C10 0.4(3)
C12 N6 C11 C10 165.1(3)
C3 N6 C11 C49 178.7(3)
C12 N6 C11 C49 -16.6(4)
C10 C11 C49 C54 100.9(4)
N6 C11 C49 C54 -76.9(4)
C10 C11 C49 C50 -80.3(5)
N6 C11 C49 C50 101.8(4)
N6 C11 C10 N5 -0.6(3)
C49 C11 C10 N5 -178.8(3)
N6 C11 C10 C43 174.0(3)
C49 C11 C10 C43 -4.2(6)
C3 N5 C10 C11 0.7(3)
C9 N5 C10 C11 179.1(3)
C3 N5 C10 C43 -174.5(3)
C9 N5 C10 C43 3.9(4)
C48 C43 C10 C11 -55.4(5)
C44 C43 C10 C11 127.6(4)
C48 C43 C10 N5 118.5(3)
C44 C43 C10 N5 -58.5(4)
C50 C49 C54 C53 0.4(5)
C11 C49 C54 C53 179.2(3)
C54 C49 C50 C51 -1.6(5)
C11 C49 C50 C51 179.7(3)
C49 C50 C51 C52 1.4(6)
C49 C54 C53 C52 1.0(6)
C50 C51 C52 C53 -0.1(6)
C54 C53 C52 C51 -1.1(6)
C4 N7 C12 N6 93.9(3)
C13 N7 C12 N6 -88.3(3)
C3 N6 C12 N7 -44.6(4)
C11 N6 C12 N7 152.8(3)
C4 N8 C15 C16 -65.5(4)
C14 N8 C15 C16 118.0(3)
N1 C16 C15 N8 -60.5(4)
C20 C19 C17 C18 -136.5(4)
C24 C19 C17 C18 42.7(5)
C20 C19 C17 N1 48.3(5)
C24 C19 C17 N1 -132.5(3)
N1 C17 C18 N2 0.4(3)
C19 C17 C18 N2 -175.5(3)
N1 C17 C18 C25 -178.2(3)
C19 C17 C18 C25 5.8(6)
C26 C25 C18 C17 63.1(5)
C30 C25 C18 C17 -115.4(4)
C26 C25 C18 N2 -115.3(3)
C30 C25 C18 N2 66.2(4)
C3 Ag1 C1 N2 60.2(5)
Ag2 Ag1 C1 N2 -112.6(2)
Ag4 Ag1 C1 N2 -177.7(2)
C3 Ag1 C1 N1 -110.3(4)
Ag2 Ag1 C1 N1 76.8(3)
Ag4 Ag1 C1 N1 11.8(3)
N1 C1 N2 C18 -0.5(3)
Ag1 C1 N2 C18 -173.0(2)
N1 C1 N2 C5 -177.0(3)
Ag1 C1 N2 C5 10.6(4)
C17 C18 N2 C1 0.1(3)
C25 C18 N2 C1 178.8(3)
C17 C18 N2 C5 176.8(3)
C25 C18 N2 C5 -4.5(4)
N2 C1 N1 C17 0.8(3)
Ag1 C1 N1 C17 173.0(2)
N2 C1 N1 C16 177.9(3)
Ag1 C1 N1 C16 -9.8(4)
C18 C17 N1 C1 -0.8(3)
C19 C17 N1 C1 175.4(3)
C18 C17 N1 C16 -177.9(3)
C19 C17 N1 C16 -1.8(5)
C15 C16 N1 C1 89.9(3)
C15 C16 N1 C17 -93.3(3)
C1 N2 C5 N3 -26.6(4)
C18 N2 C5 N3 157.2(3)
C86 C85 C84 C83 -128.2(4)
C91 C85 C84 C83 49.5(5)
C86 C85 C84 N10 57.3(5)
C91 C85 C84 N10 -125.0(3)
N10 C84 C83 N9 0.2(3)
C85 C84 C83 N9 -175.1(3)
N10 C84 C83 C92 -177.9(3)
C85 C84 C83 C92 6.8(6)
C97 C92 C83 C84 -116.0(4)
C93 C92 C83 C84 61.2(5)
C97 C92 C83 N9 66.2(4)
C93 C92 C83 N9 -116.5(4)
C69 Ag2 C67 N9 59.3(5)
Ag1 Ag2 C67 N9 -112.8(3)
Ag3 Ag2 C67 N9 -178.4(2)
C69 Ag2 C67 N10 -110.6(4)
Ag1 Ag2 C67 N10 77.3(3)
Ag3 Ag2 C67 N10 11.7(3)
N9 C67 N10 C84 1.1(3)
Ag2 C67 N10 C84 172.9(2)
N9 C67 N10 C71 177.0(3)
Ag2 C67 N10 C71 -11.2(4)
C83 C84 N10 C67 -0.8(3)
C85 C84 N10 C67 174.7(3)
C83 C84 N10 C71 -176.7(3)
C85 C84 N10 C71 -1.2(5)
N10 C67 N9 C83 -1.0(3)
Ag2 C67 N9 C83 -172.7(2)
N10 C67 N9 C82 -174.4(3)
Ag2 C67 N9 C82 13.9(4)
C84 C83 N9 C67 0.5(3)
C92 C83 N9 C67 178.7(3)
C84 C83 N9 C82 174.5(3)
C92 C83 N9 C82 -7.3(4)
C105 C104 C74 C73 -62.2(5)
C109 C104 C74 C73 114.2(4)
C105 C104 C74 N12 120.1(3)
C109 C104 C74 N12 -63.5(4)
N12 C74 C73 N11 0.0(3)
C104 C74 C73 N11 -178.0(3)
N12 C74 C73 C98 173.8(3)
C104 C74 C73 C98 -4.2(5)
C99 C98 C73 C74 123.3(4)
C103 C98 C73 C74 -54.7(5)
C99 C98 C73 N11 -63.9(4)
C103 C98 C73 N11 118.0(3)
C2 Ag3 C68 N11 119.1(7)
Ag2 Ag3 C68 N11 95.9(3)
C2 Ag3 C68 N12 -60.8(8)
Ag2 Ag3 C68 N12 -84.0(3)
N11 C68 N12 C74 0.7(3)
Ag3 C68 N12 C74 -179.4(2)
N11 C68 N12 C75 180.0(3)
Ag3 C68 N12 C75 -0.1(4)
C73 C74 N12 C68 -0.4(3)
C104 C74 N12 C68 177.7(3)
C73 C74 N12 C75 -179.7(3)
C104 C74 N12 C75 -1.6(5)
N12 C68 N11 C73 -0.7(3)
Ag3 C68 N11 C73 179.4(2)
N12 C68 N11 C72 -176.6(2)
Ag3 C68 N11 C72 3.5(4)
C74 C73 N11 C68 0.4(3)
C98 C73 N11 C68 -173.7(3)
C74 C73 N11 C72 176.1(3)
C98 C73 N11 C72 2.0(5)
C67 N10 C71 C72 92.4(3)
C84 N10 C71 C72 -92.2(3)
C68 N11 C72 C71 -65.2(4)
C73 N11 C72 C71 119.5(3)
N10 C71 C72 N11 -61.8(3)
C68 N12 C75 N13 92.9(3)
C74 N12 C75 N13 -87.9(3)
C117 C116 C77 C76 -62.7(5)
C121 C116 C77 C76 119.1(4)
C117 C116 C77 N14 110.4(4)
C121 C116 C77 N14 -67.8(4)
N14 C77 C76 N13 0.5(3)
C116 C77 C76 N13 174.5(3)
N14 C77 C76 C110 -175.8(3)
C116 C77 C76 C110 -1.8(6)
C115 C110 C76 C77 -86.8(4)
C111 C110 C76 C77 92.1(4)
C115 C110 C76 N13 97.5(4)
C111 C110 C76 N13 -83.6(4)
C67 Ag2 C69 N13 61.5(5)
Ag1 Ag2 C69 N13 -126.4(2)
Ag3 Ag2 C69 N13 -63.0(2)
C67 Ag2 C69 N14 -99.1(4)
Ag1 Ag2 C69 N14 73.0(3)
Ag3 Ag2 C69 N14 136.4(3)
N14 C69 N13 C76 1.2(3)
Ag2 C69 N13 C76 -163.2(2)
N14 C69 N13 C75 -163.6(3)
Ag2 C69 N13 C75 32.0(4)
C77 C76 N13 C69 -1.1(3)
C110 C76 N13 C69 175.5(3)
C77 C76 N13 C75 164.6(3)
C110 C76 N13 C75 -18.8(4)
N12 C75 N13 C69 -46.0(4)
N12 C75 N13 C76 150.3(3)
N13 C69 N14 C77 -0.9(3)
Ag2 C69 N14 C77 163.2(2)
N13 C69 N14 C78 -179.9(3)
Ag2 C69 N14 C78 -15.9(4)
C76 C77 N14 C69 0.2(3)
C116 C77 N14 C69 -174.3(3)
C76 C77 N14 C78 179.3(3)
C116 C77 N14 C78 4.8(4)
C69 N14 C78 C79 99.9(3)
C77 N14 C78 C79 -79.1(3)
N14 C78 C79 N15 -63.6(3)
C78 C79 N15 C70 -63.3(4)
C78 C79 N15 C80 113.6(3)
C70 N15 C80 C81 0.1(3)
C79 N15 C80 C81 -177.0(3)
C70 N15 C80 C122 -178.2(3)
C79 N15 C80 C122 4.6(5)
C123 C122 C80 C81 53.9(5)
C127 C122 C80 C81 -124.0(4)
C123 C122 C80 N15 -128.2(3)
C127 C122 C80 N15 53.9(4)
N15 C80 C81 N16 0.5(3)
C122 C80 C81 N16 178.7(3)
N15 C80 C81 C128 -175.0(3)
C122 C80 C81 C128 3.2(6)
C133 C128 C81 C80 -133.0(4)
C129 C128 C81 C80 47.9(5)
C133 C128 C81 N16 52.2(4)
C129 C128 C81 N16 -126.9(3)
C36 C31 C6 C7 43.7(5)
C32 C31 C6 C7 -137.6(4)
C36 C31 C6 N3 -130.2(3)
C32 C31 C6 N3 48.5(4)
N3 C6 C7 N4 0.8(3)
C31 C6 C7 N4 -174.0(3)
N3 C6 C7 C37 177.9(3)
C31 C6 C7 C37 3.1(6)
C42 C37 C7 C6 59.9(5)
C38 C37 C7 C6 -117.4(4)
C42 C37 C7 N4 -123.4(3)
C38 C37 C7 N4 59.4(4)
C3 N5 C9 C8 97.6(3)
C10 N5 C9 C8 -80.6(3)
N5 C9 C8 N4 -62.7(3)
C6 C7 N4 C2 -0.8(3)
C37 C7 N4 C2 -178.2(3)
C6 C7 N4 C8 -176.0(3)
C37 C7 N4 C8 6.5(5)
C9 C8 N4 C2 -63.8(4)
C9 C8 N4 C7 111.0(3)
C7 C6 N3 C2 -0.5(3)
C31 C6 N3 C2 174.7(3)
C7 C6 N3 C5 -170.5(3)
C31 C6 N3 C5 4.7(5)
N2 C5 N3 C2 96.3(3)
N2 C5 N3 C6 -94.5(3)
C80 C81 N16 C70 -0.9(3)
C128 C81 N16 C70 175.0(3)
C80 C81 N16 C82 -172.8(3)
C128 C81 N16 C82 3.0(5)
C7 N4 C2 N3 0.5(3)
C8 N4 C2 N3 176.0(2)
C7 N4 C2 Ag3 -174.7(2)
C8 N4 C2 Ag3 0.8(4)
C6 N3 C2 N4 0.0(3)
C5 N3 C2 N4 170.6(2)
C6 N3 C2 Ag3 174.9(2)
C5 N3 C2 Ag3 -14.5(4)
C68 Ag3 C2 N4 68.7(8)
Ag2 Ag3 C2 N4 90.0(3)
C68 Ag3 C2 N3 -105.2(7)
Ag2 Ag3 C2 N3 -83.9(3)
C80 N15 C70 N16 -0.7(3)
C79 N15 C70 N16 176.6(2)
C80 N15 C70 Ag4 -175.4(2)
C79 N15 C70 Ag4 2.0(4)
C81 N16 C70 N15 1.0(3)
C82 N16 C70 N15 173.4(2)
C81 N16 C70 Ag4 175.2(2)
C82 N16 C70 Ag4 -12.4(4)
C4 Ag4 C70 N15 66.5(11)
Ag1 Ag4 C70 N15 88.8(3)
C4 Ag4 C70 N16 -106.6(10)
Ag1 Ag4 C70 N16 -84.3(3)
C70 N16 C82 N9 94.5(3)
C81 N16 C82 N9 -94.3(3)
C67 N9 C82 N16 -29.7(4)
C83 N9 C82 N16 157.4(3)

loop_
_platon_squeeze_void_nr
_platon_squeeze_void_average_x
_platon_squeeze_void_average_y
_platon_squeeze_void_average_z
_platon_squeeze_void_volume
_platon_squeeze_void_count_electrons
_platon_squeeze_void_content
1 -0.004 -0.002 -0.002 1943 575 ' '
2 0.000 1.000 0.500 224 62 ' '
